data_4124456
loop_
_publ_author_name
'Joshi, Chakra P.'
'Bootharaju, Megalamane S.'
'Alhilaly, Mohammad J.'
'Bakr, Osman M.'

_publ_section_title
;
 [Ag25(SR)18](-): The &quot;Golden&quot; Silver Nanoparticle.
;
_journal_issue 36
_journal_name_full 'Journal of the American Chemical Society'
_journal_page_first 11578
_journal_page_last 11581
_journal_paper_doi 10.1021/jacs.5b07088
_journal_volume 137
_journal_year 2015
_chemical_formula_moiety 'C144 H162 Ag25 S18, C24 H20 P, C H2 Cl2, C6 H14'
_chemical_formula_sum 'C175 H198 Ag25 Cl2 P S18'
_chemical_formula_weight 5677.02
_space_group_crystal_system triclinic
_space_group_IT_number 2
_space_group_name_Hall '-P 1'
_space_group_name_H-M_alt 'P -1'
_symmetry_space_group_name_Hall '-P 1'
_symmetry_space_group_name_H-M 'P -1'
_atom_sites_solution_hydrogens geom
_audit_creation_date 2015-06-08
_audit_creation_method
;
Olex2 1.2-alpha
(compiled 2015.05.19 svn.r3182 for OlexSys, GUI svn.r3563)
;
_cell_angle_alpha 93.424(2)
_cell_angle_beta 90.859(2)
_cell_angle_gamma 104.756(2)
_cell_formula_units_Z 2
_cell_length_a 19.0634(10)
_cell_length_b 19.5919(10)
_cell_length_c 26.7981(14)
_cell_measurement_reflns_used 9956
_cell_measurement_temperature 120
_cell_measurement_theta_max 27.84
_cell_measurement_theta_min 2.21
_cell_volume 9656.7(9)
_computing_cell_refinement 'SAINT v8.34A (Bruker, 2013)'
_computing_data_reduction 'SAINT v8.34A (Bruker, 2013)'
_computing_molecular_graphics 'Olex2 (Dolomanov et al., 2009)'
_computing_publication_material 'Olex2 (Dolomanov et al., 2009)'
_computing_structure_refinement 'ShelXL (Sheldrick, 2015)'
_computing_structure_solution 'ShelXT (Sheldrick, 2015)'
_diffrn_ambient_temperature 120
_diffrn_measured_fraction_theta_full 0.999
_diffrn_measured_fraction_theta_max 0.999
_diffrn_measurement_device_type 'Bruker APEX-II CCD'
_diffrn_measurement_method '\f and \w scans'
_diffrn_radiation_type MoK\a
_diffrn_radiation_wavelength 0.71073
_diffrn_reflns_av_R_equivalents 0.1342
_diffrn_reflns_av_unetI/netI 0.1458
_diffrn_reflns_laue_measured_fraction_full 0.999
_diffrn_reflns_laue_measured_fraction_max 0.999
_diffrn_reflns_limit_h_max 22
_diffrn_reflns_limit_h_min -22
_diffrn_reflns_limit_k_max 23
_diffrn_reflns_limit_k_min -23
_diffrn_reflns_limit_l_max 31
_diffrn_reflns_limit_l_min -31
_diffrn_reflns_number 149600
_diffrn_reflns_point_group_measured_fraction_full 0.999
_diffrn_reflns_point_group_measured_fraction_max 0.999
_diffrn_reflns_theta_full 25.000
_diffrn_reflns_theta_max 25.000
_diffrn_reflns_theta_min 2.155
_diffrn_standards_number 0
_exptl_absorpt_coefficient_mu 2.744
_exptl_absorpt_correction_T_max 1.0000
_exptl_absorpt_correction_T_min 0.8738
_exptl_absorpt_correction_type none
_exptl_absorpt_process_details
;
SADABS-2014/4 (Bruker,2014/4) was used for absorption correction.
wR2(int) was 0.0723 before and 0.0636 after correction.
The Ratio of minimum to maximum transmission is 0.8738.
The \l/2 correction factor is Not present.
;
_exptl_crystal_colour 'metallic black'
_exptl_crystal_colour_lustre metallic
_exptl_crystal_colour_primary black
_exptl_crystal_density_diffrn 1.952
_exptl_crystal_description irregular
_exptl_crystal_F_000 5520
_exptl_crystal_recrystallization_method
'The material was recrystallised from a mixture of DCM and hexane by slow evaporation'
_exptl_crystal_size_max 0.091
_exptl_crystal_size_mid 0.081
_exptl_crystal_size_min 0.049
_refine_diff_density_max 1.663
_refine_diff_density_min -1.374
_refine_diff_density_rms 0.220
_refine_ls_extinction_method none
_refine_ls_goodness_of_fit_ref 1.029
_refine_ls_hydrogen_treatment constr
_refine_ls_matrix_type full
_refine_ls_number_parameters 2028
_refine_ls_number_reflns 33976
_refine_ls_number_restraints 1206
_refine_ls_restrained_S_all 1.014
_refine_ls_R_factor_all 0.1536
_refine_ls_R_factor_gt 0.0622
_refine_ls_shift/su_max 0.001
_refine_ls_shift/su_mean 0.000
_refine_ls_structure_factor_coef Fsqd
_refine_ls_weighting_details 'w=1/[\s^2^(Fo^2^)+(0.0399P)^2^+123.1876P] where P=(Fo^2^+2Fc^2^)/3'
_refine_ls_weighting_scheme calc
_refine_ls_wR_factor_gt 0.1148
_refine_ls_wR_factor_ref 0.1506
_reflns_Friedel_coverage 0.000
_reflns_number_gt 17944
_reflns_number_total 33976
_reflns_threshold_expression 'I > 2\s(I)'
_cod_data_source_file ja5b07088_si_002.cif
_cod_data_source_block cpj01_sq
_cod_depositor_comments 'Adding full bibliography for 4124456.cif.'
_cod_database_code 4124456
_shelx_space_group_comment
;
The symmetry employed for this shelxl refinement is uniquely defined
by the following loop, which should always be used as a source of
symmetry information in preference to the above space-group names.
They are only intended as comments.
;
_olex2_refinement_description
;
1. Fixed Uiso
 At 1.2 times of:
  All C(H) groups, All C(H,H) groups
 At 1.5 times of:
  All C(H,H,H) groups
2. Rigid body (RIGU) restrains
 S1_1, S1_2, S1_3, S1_4, S1_5, S1_6, S1_7, S1_8, S1_9, S1_10, S1_11, S1_12,
 S1_13, S1_14, S1_15, S1_16, S1_17, S1_18, C1_1, C1_2, C1_3, C1_4, C1_5, C1_6,
 C1_7, C1_8, C1_9, C1_10, C1_11, C1_12, C1_13, C1_14, C1_15, C1_16, C1_17,
 C1_18, C02X, C03G, C03L, C03R, C03T, C04B, C04H, C04J, C04V, C04X, C05A, C05C,
 C05E, C05I, C05J, C05K, C05N, C05O, C05Q, C05R, C05T, C05U, C05X, C2_1, C3_1,
 C4_1, C5_1, C6_1, C7_1, C2_2, C3_2, C4_2, C5_2, C6_2, C7_2, C2_3, C3_3, C4_3,
 C5_3, C6_3, C7_3, C2_4, C3_4, C4_4, C5_4, C6_4, C7_4, C2_5, C3_5, C4_5, C5_5,
 C6_5, C7_5, C2_6, C3_6, C4_6, C5_6, C6_6, C7_6, C2_7, C3_7, C4_7, C5_7, C6_7,
 C7_7, C2_8, C3_8, C4_8, C5_8, C6_8, C7_8, C2_9, C3_9, C4_9, C5_9, C6_9, C7_9,
 C2_10, C3_10, C4_10, C5_10, C6_10, C7_10, C2_11, C3_11, C4_11, C5_11, C6_11,
 C7_11, C2_12, C3_12, C4_12, C5_12, C6_12, C7_12, C2_13, C3_13, C4_13, C5_13,
 C6_13, C7_13, C2_14, C3_14, C4_14, C5_14, C6_14, C7_14, C2_15, C3_15, C4_15,
 C5_15, C6_15, C7_15, C2_16, C3_16, C4_16, C5_16, C6_16, C7_16, C2_17, C3_17,
 C4_17, C5_17, C6_17, C7_17, C2_18, C3_18, C4_18, C5_18, C6_18, C7_18, C8_1
 with sigma for 1-2 distances of 0.004 and sigma for 1-3 distances of 0.004
 C065, C05I, H05B, H05D, C060, C0AA, H06A, H06B, C062, H0AA, H0AB, C05R, H06F,
 H06G, H06C, H06D, H06E, H05F, H05G, H05H
 with sigma for 1-2 distances of 0.004 and sigma for 1-3 distances of 0.004
 C04J, P018, C03L, C03R, C04V, C03G, C04B, C03T, C063, C05J, C05O, C05E, C05Q,
 H03G, C05C, H04B, C05T, H03T, C05A, C061, H063, H05J, C05U, C05K, H05O, C04X,
 H05E, C052, H05Q, H05C, C05N, H05T, H05A, C05X, H061, H05U, C, H05K, C02X,
 H04X, H052, H05N, H05X, H, H02X
 with sigma for 1-2 distances of 0.004 and sigma for 1-3 distances of 0.004
3.a Secondary CH2 refined with riding coordinates:
 C04H(H04A,H04C), C05I(H05B,H05D), C060(H06A,H06B), C065(H06F,H06G), C0AA(H0AA,
 H0AB)
3.b Aromatic/amide H refined with riding coordinates:
 C02X(H02X), C03G(H03G), C03T(H03T), C04B(H04B), C04X(H04X), C052(H052),
 C05A(H05A), C05C(H05C), C05E(H05E), C05J(H05J), C05K(H05K), C05N(H05N),
 C05O(H05O), C05Q(H05Q), C05T(H05T), C05U(H05U), C05X(H05X), C061(H061),
 C063(H063), C(H), C3(H3), C5(H5), C6(H6), C3(H3), C5(H5), C6(H6), C3(H3),
 C5(H5), C6(H6), C3(H3), C5(H5), C6(H6), C3(H3), C5(H5), C6(H6), C3(H3), C5(H5),
  C6(H6), C3(H3), C5(H5), C6(H6), C3(H3), C5(H5), C6(H6), C3(H3), C5(H5),
 C6(H6), C3(H3), C5(H5), C6(H6), C3(H3), C5(H5), C6(H6), C3(H3), C5(H5), C6(H6),
  C3(H3), C5(H5), C6(H6), C3(H3), C5(H5), C6(H6), C3(H3), C5(H5), C6(H6),
 C3(H3), C5(H5), C6(H6), C3(H3), C5(H5), C6(H6), C3(H3), C5(H5), C6(H6)
3.c Idealised Me refined as rotating group:
 C05R(H05F,H05G,H05H), C062(H06C,H06D,H06E), C7(H7A,H7B,H7C), C8(H8A,H8B,H8C),
 C7(H7A,H7B,H7C), C8(H8A,H8B,H8C), C7(H7A,H7B,H7C), C8(H8A,H8B,H8C), C7(H7A,H7B,
 H7C), C8(H8A,H8B,H8C), C7(H7A,H7B,H7C), C8(H8A,H8B,H8C), C7(H7A,H7B,H7C),
 C8(H8A,H8B,H8C), C7(H7A,H7B,H7C), C8(H8A,H8B,H8C), C7(H7A,H7B,H7C), C8(H8A,H8B,
 H8C), C7(H7A,H7B,H7C), C8(H8A,H8B,H8C), C7(H7A,H7B,H7C), C8(H8A,H8B,H8C),
 C7(H7A,H7B,H7C), C8(H8A,H8B,H8C), C7(H7A,H7B,H7C), C8(H8A,H8B,H8C), C7(H7A,H7B,
 H7C), C8(H8A,H8B,H8C), C7(H7A,H7B,H7C), C8(H8A,H8B,H8C), C7(H7A,H7B,H7C),
 C8(H8A,H8B,H8C), C7(H7A,H7B,H7C), C8(H8A,H8B,H8C), C7(H7A,H7B,H7C), C8(H8A,H8B,
 H8C), C7(H7A,H7B,H7C), C8(H8A,H8B,H8C)
;
_shelx_shelxl_version_number 2014/7
_olex2_date_sample_data_collection 2015-06-05
_olex2_date_sample_submission 2015-06-01
_olex2_diffrn_ambient_temperature_device 'Oxford Cryosystems 700 Plus Series'
_olex2_exptl_crystal_mounting_method 'The crystal was mounted on a MITIGEN holder in perfluoroether oil'
_olex2_submission_special_instructions 'No special instructions were received'

loop_
_space_group_symop_operation_xyz
'x, y, z'
'-x, -y, -z'

loop_
_atom_site_label
_atom_site_type_symbol
_atom_site_fract_x
_atom_site_fract_y
_atom_site_fract_z
_atom_site_U_iso_or_equiv
_atom_site_adp_type
_atom_site_occupancy
_atom_site_site_symmetry_order
_atom_site_calc_flag
_atom_site_refinement_flags_posn
_atom_site_refinement_flags_adp
Ag01 Ag 0.69751(5) 0.69898(5) 0.25831(4) 0.0167(2) Uani 1 1 d . .
Ag02 Ag 0.84605(5) 0.74647(5) 0.26759(4) 0.0225(2) Uani 1 1 d . .
Ag03 Ag 0.77119(5) 0.62532(5) 0.31633(4) 0.0229(2) Uani 1 1 d . .
Ag04 Ag 0.75218(5) 0.84366(5) 0.26117(4) 0.0229(2) Uani 1 1 d . .
Ag05 Ag 0.75723(5) 0.76238(5) 0.34903(4) 0.0224(2) Uani 1 1 d . .
Ag06 Ag 0.62721(5) 0.77678(5) 0.20079(4) 0.0231(2) Uani 1 1 d . .
Ag07 Ag 0.54848(5) 0.65226(5) 0.25135(4) 0.0236(2) Uani 1 1 d . .
Ag08 Ag 0.64181(6) 0.55317(5) 0.25297(4) 0.0237(2) Uani 1 1 d . .
Ag09 Ag 0.62529(6) 0.64292(5) 0.34061(4) 0.0246(3) Uani 1 1 d . .
Ag0A Ag 0.76529(5) 0.75677(5) 0.17487(4) 0.0233(2) Uani 1 1 d . .
Ag0B Ag 0.64121(6) 0.63249(5) 0.16768(4) 0.0235(2) Uani 1 1 d . .
Ag0C Ag 0.61563(6) 0.77614(5) 0.31112(4) 0.0244(3) Uani 1 1 d . .
Ag0D Ag 0.77441(5) 0.61537(5) 0.20724(4) 0.0233(2) Uani 1 1 d . .
Ag0E Ag 0.65936(6) 0.78164(6) 0.42564(4) 0.0302(3) Uani 1 1 d . .
Ag0F Ag 0.91513(6) 0.86875(6) 0.21336(4) 0.0329(3) Uani 1 1 d . .
Ag0G Ag 0.50263(6) 0.49511(6) 0.30144(4) 0.0339(3) Uani 1 1 d . .
Ag0H Ag 0.63570(6) 0.73077(6) 0.08931(4) 0.0328(3) Uani 1 1 d . .
Ag0I Ag 0.91947(6) 0.62693(6) 0.25125(4) 0.0355(3) Uani 1 1 d . .
Ag0J Ag 0.86374(6) 0.90834(6) 0.33736(4) 0.0357(3) Uani 1 1 d . .
Ag0K Ag 0.48172(6) 0.53210(6) 0.18571(4) 0.0368(3) Uani 1 1 d . .
Ag0L Ag 0.77886(6) 0.65020(6) 0.09884(4) 0.0365(3) Uani 1 1 d . .
Ag0M Ag 0.47880(6) 0.77540(6) 0.23105(4) 0.0346(3) Uani 1 1 d . .
Ag0N Ag 0.62384(6) 0.91375(6) 0.27495(5) 0.0368(3) Uani 1 1 d . .
Ag0O Ag 0.77426(6) 0.48320(6) 0.27302(4) 0.0358(3) Uani 1 1 d . .
Ag0P Ag 0.71341(6) 0.61672(6) 0.42237(4) 0.0360(3) Uani 1 1 d . .
P018 P 0.3395(2) 0.1330(2) 0.23335(18) 0.0487(12) Uani 1 1 d . U
Cl01 Cl 0.8067(3) 1.0869(3) 0.4238(2) 0.0872(18) Uani 1 1 d . .
Cl0A Cl 0.6508(4) 1.0642(3) 0.4311(3) 0.115(2) Uani 1 1 d . .
C02X C 0.1583(9) -0.0310(9) 0.2986(6) 0.050(4) Uani 1 1 d . U
H02X H 0.1201 -0.0649 0.3125 0.060 Uiso 1 1 calc R U
C03G C 0.3470(10) 0.2412(8) 0.1712(5) 0.045(4) Uani 1 1 d . U
H03G H 0.3958 0.2395 0.1666 0.054 Uiso 1 1 calc R U
C03L C 0.3014(9) 0.1953(8) 0.2024(6) 0.045(4) Uani 1 1 d . U
C03R C 0.4010(8) 0.1771(9) 0.2821(7) 0.052(4) Uani 1 1 d . U
C03T C 0.4325(9) 0.2492(9) 0.2846(7) 0.056(4) Uani 1 1 d . U
H03T H 0.4205 0.2762 0.2590 0.068 Uiso 1 1 calc R U
C04B C 0.2309(9) 0.1988(9) 0.2099(7) 0.052(4) Uani 1 1 d . U
H04B H 0.2010 0.1674 0.2311 0.062 Uiso 1 1 calc R U
C04H C 0.7217(9) 1.0246(9) 0.4222(7) 0.064(5) Uani 1 1 d . U
H04A H 0.7143 0.9970 0.3896 0.077 Uiso 1 1 calc R .
H04C H 0.7214 0.9913 0.4487 0.077 Uiso 1 1 calc R .
C04J C 0.3815(10) 0.0891(9) 0.1846(7) 0.060(4) Uani 1 1 d . U
C04V C 0.2710(9) 0.0674(9) 0.2595(6) 0.053(4) Uani 1 1 d . U
C04X C 0.1810(11) 0.0331(10) 0.3219(7) 0.078(7) Uani 1 1 d . U
H04X H 0.1590 0.0445 0.3518 0.094 Uiso 1 1 calc R U
C052 C 0.1875(10) -0.0498(9) 0.2558(7) 0.060(5) Uani 1 1 d . U
H052 H 0.1704 -0.0958 0.2398 0.072 Uiso 1 1 calc R U
C05A C 0.4795(9) 0.2830(10) 0.3219(7) 0.065(5) Uani 1 1 d . U
H05A H 0.5010 0.3324 0.3223 0.078 Uiso 1 1 calc R U
C05C C 0.3181(10) 0.2888(8) 0.1477(6) 0.056(4) Uani 1 1 d . U
H05C H 0.3472 0.3197 0.1256 0.067 Uiso 1 1 calc R U
C05E C 0.2375(11) 0.0834(10) 0.3019(7) 0.082(7) Uani 1 1 d . U
H05E H 0.2529 0.1295 0.3180 0.099 Uiso 1 1 calc R U
C05I C 0.8984(11) 0.3850(12) 0.3833(7) 0.086(6) Uani 1 1 d . U
H05B H 0.8806 0.4224 0.3680 0.103 Uiso 1 1 calc R U
H05D H 0.9050 0.3979 0.4196 0.103 Uiso 1 1 calc R U
C05J C 0.3478(11) 0.0762(9) 0.1380(8) 0.067(5) Uani 1 1 d . U
H05J H 0.3063 0.0932 0.1316 0.081 Uiso 1 1 calc R U
C05K C 0.4686(11) 0.0276(10) 0.1568(9) 0.081(5) Uani 1 1 d . U
H05K H 0.5112 0.0117 0.1617 0.097 Uiso 1 1 calc R U
C05N C 0.2452(11) 0.2929(9) 0.1556(7) 0.067(5) Uani 1 1 d . U
H05N H 0.2257 0.3263 0.1396 0.080 Uiso 1 1 calc R U
C05O C 0.4420(10) 0.0662(10) 0.1986(8) 0.081(5) Uani 1 1 d . U
H05O H 0.4639 0.0745 0.2312 0.097 Uiso 1 1 calc R U
C05Q C 0.2436(10) 0.0009(9) 0.2361(7) 0.060(5) Uani 1 1 d . U
H05Q H 0.2637 -0.0108 0.2055 0.072 Uiso 1 1 calc R U
C05R C 0.7135(10) 0.2462(11) 0.3996(7) 0.078(6) Uani 1 1 d . U
H05F H 0.7033 0.2297 0.3644 0.117 Uiso 1 1 calc GR U
H05G H 0.6701 0.2565 0.4141 0.117 Uiso 1 1 calc GR U
H05H H 0.7271 0.2094 0.4179 0.117 Uiso 1 1 calc GR U
C05T C 0.2046(11) 0.2473(9) 0.1869(7) 0.063(5) Uani 1 1 d . U
H05T H 0.1562 0.2496 0.1928 0.076 Uiso 1 1 calc R U
C05U C 0.3742(11) 0.0384(9) 0.1001(8) 0.076(5) Uani 1 1 d . U
H05U H 0.3519 0.0297 0.0675 0.091 Uiso 1 1 calc R U
C05X C 0.4954(11) 0.2430(11) 0.3594(9) 0.095(7) Uani 1 1 d . U
H05X H 0.5268 0.2656 0.3867 0.114 Uiso 1 1 calc R U
C060 C 0.8389(12) 0.3159(12) 0.3759(9) 0.097(7) Uani 1 1 d . U
H06A H 0.8251 0.3080 0.3398 0.116 Uiso 1 1 calc R U
H06B H 0.8598 0.2768 0.3849 0.116 Uiso 1 1 calc R U
C061 C 0.4658(13) 0.1704(11) 0.3575(9) 0.119(10) Uani 1 1 d . U
H061 H 0.4777 0.1435 0.3833 0.143 Uiso 1 1 calc R U
C062 C 1.0239(12) 0.4492(13) 0.3760(8) 0.101(8) Uani 1 1 d . U
H06C H 1.0310 0.4787 0.3472 0.151 Uiso 1 1 calc GR U
H06D H 1.0691 0.4365 0.3840 0.151 Uiso 1 1 calc GR U
H06E H 1.0102 0.4756 0.4048 0.151 Uiso 1 1 calc GR U
C063 C 0.4193(12) 0.1370(11) 0.3186(9) 0.104(8) Uani 1 1 d . U
H063 H 0.4001 0.0871 0.3168 0.125 Uiso 1 1 calc R U
C065 C 0.7735(11) 0.3108(12) 0.4034(8) 0.092(7) Uani 1 1 d . U
H06F H 0.7531 0.3500 0.3938 0.110 Uiso 1 1 calc R U
H06G H 0.7884 0.3204 0.4392 0.110 Uiso 1 1 calc R U
C C 0.4332(12) 0.0146(11) 0.1118(9) 0.088(6) Uani 1 1 d . U
H H 0.4505 -0.0129 0.0867 0.106 Uiso 1 1 calc R U
C0AA C 0.9675(13) 0.3862(15) 0.3640(10) 0.122(9) Uani 1 1 d . U
H0AA H 0.9621 0.3788 0.3271 0.147 Uiso 1 1 calc R U
H0AB H 0.9832 0.3457 0.3764 0.147 Uiso 1 1 calc R U
S1_1 S 0.5036(2) 0.90225(19) 0.24253(14) 0.0323(9) Uani 1 1 d . U
C1_1 C 0.4584(7) 0.9254(7) 0.2957(5) 0.026(3) Uani 1 1 d . U
C2_1 C 0.3815(8) 0.9041(8) 0.2954(6) 0.038(3) Uani 1 1 d . U
C3_1 C 0.3470(8) 0.9254(8) 0.3371(6) 0.042(4) Uani 1 1 d . U
H3_1 H 0.2956 0.9107 0.3379 0.051 Uiso 1 1 calc R .
C4_1 C 0.3841(8) 0.9660(7) 0.3764(6) 0.038(3) Uani 1 1 d . U
C5_1 C 0.4572(9) 0.9881(9) 0.3758(6) 0.049(4) Uani 1 1 d . U
H5_1 H 0.4837 1.0164 0.4033 0.059 Uiso 1 1 calc R .
C6_1 C 0.4930(8) 0.9694(8) 0.3354(5) 0.038(3) Uani 1 1 d . U
H6_1 H 0.5441 0.9877 0.3348 0.046 Uiso 1 1 calc R .
C7_1 C 0.3357(9) 0.8548(10) 0.2543(7) 0.074(6) Uani 1 1 d . U
H7A_1 H 0.3441 0.8767 0.2223 0.111 Uiso 1 1 calc GR .
H7B_1 H 0.2843 0.8462 0.2621 0.111 Uiso 1 1 calc GR .
H7C_1 H 0.3494 0.8098 0.2522 0.111 Uiso 1 1 calc GR .
C8_1 C 0.3438(10) 0.9849(9) 0.4226(6) 0.065(5) Uani 1 1 d . U
H8A_1 H 0.2947 0.9864 0.4124 0.097 Uiso 1 1 calc GR .
H8B_1 H 0.3702 1.0312 0.4378 0.097 Uiso 1 1 calc GR .
H8C_1 H 0.3411 0.9490 0.4470 0.097 Uiso 1 1 calc GR .
S1_2 S 0.97439(19) 0.75153(19) 0.24747(13) 0.0281(9) Uani 1 1 d . U
C1_2 C 1.0249(7) 0.7792(7) 0.3051(5) 0.027(3) Uani 1 1 d . U
C2_2 C 1.0975(8) 0.7746(7) 0.3087(5) 0.030(3) Uani 1 1 d . U
C3_2 C 1.1374(8) 0.8016(7) 0.3515(5) 0.034(3) Uani 1 1 d . U
H3_2 H 1.1863 0.7988 0.3537 0.041 Uiso 1 1 calc R .
C4_2 C 1.1101(8) 0.8327(7) 0.3915(5) 0.035(3) Uani 1 1 d . U
C5_2 C 1.0390(8) 0.8364(7) 0.3874(5) 0.030(3) Uani 1 1 d . U
H5_2 H 1.0183 0.8574 0.4144 0.036 Uiso 1 1 calc R .
C6_2 C 0.9975(8) 0.8100(7) 0.3446(5) 0.027(3) Uani 1 1 d . U
H6_2 H 0.9487 0.8133 0.3426 0.033 Uiso 1 1 calc R .
C7_2 C 1.1302(8) 0.7387(8) 0.2671(5) 0.040(4) Uani 1 1 d . U
H7A_2 H 1.1013 0.6897 0.2608 0.060 Uiso 1 1 calc GR .
H7B_2 H 1.1800 0.7390 0.2768 0.060 Uiso 1 1 calc GR .
H7C_2 H 1.1305 0.7640 0.2366 0.060 Uiso 1 1 calc GR .
C8_2 C 1.1552(9) 0.8638(8) 0.4384(6) 0.053(5) Uani 1 1 d . .
H8A_2 H 1.1401 0.8326 0.4657 0.079 Uiso 1 1 calc GR .
H8B_2 H 1.1480 0.9106 0.4477 0.079 Uiso 1 1 calc GR .
H8C_2 H 1.2066 0.8681 0.4321 0.079 Uiso 1 1 calc GR .
S1_3 S 0.55445(19) 0.79469(18) 0.12695(13) 0.0269(8) Uani 1 1 d . U
C1_3 C 0.5857(7) 0.8830(7) 0.1102(5) 0.028(3) Uani 1 1 d . U
C2_3 C 0.5634(7) 0.9032(7) 0.0644(5) 0.030(3) Uani 1 1 d . U
C3_3 C 0.5875(7) 0.9742(7) 0.0539(5) 0.028(3) Uani 1 1 d . U
H3_3 H 0.5721 0.9879 0.0230 0.034 Uiso 1 1 calc R .
C4_3 C 0.6323(8) 1.0256(7) 0.0853(6) 0.035(3) Uani 1 1 d . U
C5_3 C 0.6525(8) 1.0051(7) 0.1302(6) 0.036(4) Uani 1 1 d . U
H5_3 H 0.6820 1.0394 0.1535 0.044 Uiso 1 1 calc R .
C6_3 C 0.6308(7) 0.9351(7) 0.1422(5) 0.031(3) Uani 1 1 d . U
H6_3 H 0.6470 0.9223 0.1732 0.037 Uiso 1 1 calc R .
C7_3 C 0.5124(8) 0.8522(7) 0.0283(5) 0.038(4) Uani 1 1 d . U
H7A_3 H 0.5333 0.8127 0.0186 0.057 Uiso 1 1 calc GR .
H7B_3 H 0.5046 0.8763 -0.0015 0.057 Uiso 1 1 calc GR .
H7C_3 H 0.4659 0.8342 0.0441 0.057 Uiso 1 1 calc GR .
C8_3 C 0.6563(9) 1.1016(7) 0.0718(7) 0.056(5) Uani 1 1 d . .
H8A_3 H 0.6639 1.1030 0.0357 0.084 Uiso 1 1 calc GR .
H8B_3 H 0.7018 1.1252 0.0900 0.084 Uiso 1 1 calc GR .
H8C_3 H 0.6188 1.1259 0.0807 0.084 Uiso 1 1 calc GR .
S1_4 S 0.56569(19) 0.53428(18) 0.38081(13) 0.0274(8) Uani 1 1 d . U
C1_4 C 0.4989(7) 0.5533(7) 0.4207(5) 0.024(3) Uani 1 1 d . U
C2_4 C 0.4507(7) 0.4989(7) 0.4431(5) 0.025(3) Uani 1 1 d . U
C3_4 C 0.4041(7) 0.5179(7) 0.4773(5) 0.030(3) Uani 1 1 d . U
H3_4 H 0.3722 0.4812 0.4937 0.036 Uiso 1 1 calc R .
C4_4 C 0.4010(8) 0.5854(8) 0.4890(5) 0.036(3) Uani 1 1 d . U
C5_4 C 0.4469(7) 0.6387(8) 0.4657(5) 0.035(3) Uani 1 1 d . U
H5_4 H 0.4454 0.6864 0.4732 0.042 Uiso 1 1 calc R .
C6_4 C 0.4956(7) 0.6237(7) 0.4313(5) 0.030(3) Uani 1 1 d . U
H6_4 H 0.5267 0.6609 0.4149 0.036 Uiso 1 1 calc R .
C7_4 C 0.4524(8) 0.4243(7) 0.4334(5) 0.034(3) Uani 1 1 d . U
H7A_4 H 0.4605 0.4154 0.3978 0.050 Uiso 1 1 calc GR .
H7B_4 H 0.4060 0.3933 0.4424 0.050 Uiso 1 1 calc GR .
H7C_4 H 0.4918 0.4149 0.4535 0.050 Uiso 1 1 calc GR .
C8_4 C 0.3489(8) 0.6028(9) 0.5262(6) 0.051(5) Uani 1 1 d . .
H8A_4 H 0.3036 0.6037 0.5087 0.077 Uiso 1 1 calc GR .
H8B_4 H 0.3704 0.6493 0.5432 0.077 Uiso 1 1 calc GR .
H8C_4 H 0.3387 0.5669 0.5508 0.077 Uiso 1 1 calc GR .
S1_5 S 0.78670(19) 0.54644(19) 0.38241(13) 0.0295(9) Uani 1 1 d . U
C1_5 C 0.8766(7) 0.5804(7) 0.4088(5) 0.026(3) Uani 1 1 d . U
C2_5 C 0.8944(8) 0.5559(7) 0.4540(5) 0.032(3) Uani 1 1 d . U
C3_5 C 0.9662(7) 0.5814(7) 0.4714(5) 0.029(3) Uani 1 1 d . U
H3_5 H 0.9796 0.5667 0.5025 0.035 Uiso 1 1 calc R .
C4_5 C 1.0191(8) 0.6270(7) 0.4460(5) 0.032(3) Uani 1 1 d . U
C5_5 C 0.9989(8) 0.6485(7) 0.4007(5) 0.032(3) Uani 1 1 d . U
H5_5 H 1.0339 0.6789 0.3816 0.038 Uiso 1 1 calc R .
C6_5 C 0.9288(8) 0.6259(7) 0.3839(5) 0.031(3) Uani 1 1 d . U
H6_5 H 0.9154 0.6424 0.3535 0.037 Uiso 1 1 calc R .
C7_5 C 0.8413(7) 0.5082(7) 0.4834(5) 0.033(4) Uani 1 1 d . U
H7A_5 H 0.7971 0.5249 0.4858 0.049 Uiso 1 1 calc GR .
H7B_5 H 0.8618 0.5074 0.5171 0.049 Uiso 1 1 calc GR .
H7C_5 H 0.8296 0.4604 0.4671 0.049 Uiso 1 1 calc GR .
C8_5 C 1.0958(8) 0.6525(8) 0.4667(6) 0.052(5) Uani 1 1 d . .
H8A_5 H 1.0955 0.6550 0.5034 0.078 Uiso 1 1 calc GR .
H8B_5 H 1.1178 0.6996 0.4553 0.078 Uiso 1 1 calc GR .
H8C_5 H 1.1239 0.6196 0.4549 0.078 Uiso 1 1 calc GR .
S1_6 S 0.8763(2) 0.81057(18) 0.13110(13) 0.0287(9) Uani 1 1 d . U
C1_6 C 0.8568(8) 0.8765(7) 0.0940(5) 0.029(3) Uani 1 1 d . U
C2_6 C 0.9147(8) 0.9175(7) 0.0689(5) 0.034(3) Uani 1 1 d . U
C3_6 C 0.8991(9) 0.9679(8) 0.0376(5) 0.041(4) Uani 1 1 d . U
H3_6 H 0.9376 0.9960 0.0199 0.049 Uiso 1 1 calc R .
C4_6 C 0.8293(9) 0.9781(7) 0.0316(6) 0.038(4) Uani 1 1 d . U
C5_6 C 0.7754(8) 0.9366(7) 0.0573(5) 0.035(3) Uani 1 1 d . U
H5_6 H 0.7276 0.9422 0.0538 0.042 Uiso 1 1 calc R .
C6_6 C 0.7875(8) 0.8866(7) 0.0883(5) 0.034(3) Uani 1 1 d . U
H6_6 H 0.7484 0.8590 0.1057 0.041 Uiso 1 1 calc R .
C7_6 C 0.9902(8) 0.9093(8) 0.0711(6) 0.043(4) Uani 1 1 d . U
H7A_6 H 1.0110 0.9232 0.1049 0.064 Uiso 1 1 calc GR .
H7B_6 H 1.0196 0.9395 0.0472 0.064 Uiso 1 1 calc GR .
H7C_6 H 0.9896 0.8598 0.0625 0.064 Uiso 1 1 calc GR .
C8_6 C 0.8148(10) 1.0297(9) -0.0028(6) 0.060(5) Uani 1 1 d . .
H8A_6 H 0.8492 1.0758 0.0048 0.091 Uiso 1 1 calc GR .
H8B_6 H 0.7651 1.0343 0.0014 0.091 Uiso 1 1 calc GR .
H8C_6 H 0.8203 1.0132 -0.0374 0.091 Uiso 1 1 calc GR .
S1_7 S 0.7515(2) 0.96584(18) 0.29135(13) 0.0286(9) Uani 1 1 d . U
C1_7 C 0.7808(7) 1.0202(7) 0.2404(5) 0.028(3) Uani 1 1 d . U
C2_7 C 0.7704(9) 1.0895(8) 0.2444(6) 0.040(4) Uani 1 1 d . U
C3_7 C 0.7972(8) 1.1320(8) 0.2057(5) 0.038(3) Uani 1 1 d . U
H3_7 H 0.7903 1.1784 0.2067 0.046 Uiso 1 1 calc R .
C4_7 C 0.8337(8) 1.1104(8) 0.1656(6) 0.037(3) Uani 1 1 d . U
C5_7 C 0.8429(8) 1.0415(7) 0.1637(5) 0.036(3) Uani 1 1 d . U
H5_7 H 0.8677 1.0249 0.1370 0.043 Uiso 1 1 calc R .
C6_7 C 0.8156(7) 0.9986(8) 0.2010(5) 0.033(3) Uani 1 1 d . U
H6_7 H 0.8212 0.9517 0.1993 0.039 Uiso 1 1 calc R .
C7_7 C 0.7342(10) 1.1162(8) 0.2873(6) 0.051(4) Uani 1 1 d . U
H7A_7 H 0.6857 1.0848 0.2904 0.077 Uiso 1 1 calc GR .
H7B_7 H 0.7300 1.1640 0.2816 0.077 Uiso 1 1 calc GR .
H7C_7 H 0.7630 1.1175 0.3181 0.077 Uiso 1 1 calc GR .
C8_7 C 0.8641(9) 1.1590(8) 0.1258(6) 0.057(5) Uani 1 1 d . .
H8A_7 H 0.8329 1.1909 0.1206 0.085 Uiso 1 1 calc GR .
H8B_7 H 0.8662 1.1311 0.0945 0.085 Uiso 1 1 calc GR .
H8C_7 H 0.9131 1.1868 0.1361 0.085 Uiso 1 1 calc GR .
S1_8 S 0.59504(19) 0.85486(18) 0.38205(13) 0.0273(8) Uani 1 1 d . U
C1_8 C 0.5035(7) 0.8247(7) 0.4002(5) 0.029(3) Uani 1 1 d . U
C2_8 C 0.4826(8) 0.8444(8) 0.4468(5) 0.034(3) Uani 1 1 d . U
C3_8 C 0.4105(7) 0.8185(7) 0.4596(5) 0.031(3) Uani 1 1 d . U
H3_8 H 0.3963 0.8314 0.4919 0.037 Uiso 1 1 calc R .
C4_8 C 0.3580(7) 0.7745(7) 0.4270(5) 0.031(3) Uani 1 1 d . U
C5_8 C 0.3794(8) 0.7567(8) 0.3804(6) 0.039(4) Uani 1 1 d . U
H5_8 H 0.3451 0.7278 0.3569 0.046 Uiso 1 1 calc R .
C6_8 C 0.4513(7) 0.7811(7) 0.3677(6) 0.033(3) Uani 1 1 d . U
H6_8 H 0.4655 0.7674 0.3355 0.040 Uiso 1 1 calc R .
C7_8 C 0.5347(9) 0.8923(9) 0.4825(6) 0.056(5) Uani 1 1 d . U
H7A_8 H 0.5734 0.8700 0.4914 0.084 Uiso 1 1 calc GR .
H7B_8 H 0.5096 0.9019 0.5127 0.084 Uiso 1 1 calc GR .
H7C_8 H 0.5559 0.9368 0.4672 0.084 Uiso 1 1 calc GR .
C8_8 C 0.2821(8) 0.7438(9) 0.4432(6) 0.050(5) Uani 1 1 d . .
H8A_8 H 0.2796 0.6990 0.4584 0.075 Uiso 1 1 calc GR .
H8B_8 H 0.2486 0.7354 0.4141 0.075 Uiso 1 1 calc GR .
H8C_8 H 0.2687 0.7770 0.4677 0.075 Uiso 1 1 calc GR .
S1_9 S 0.9665(2) 0.94531(19) 0.28586(14) 0.0326(9) Uani 1 1 d . U
C1_9 C 0.9712(8) 1.0355(7) 0.2745(5) 0.031(3) Uani 1 1 d . U
C2_9 C 1.0094(8) 1.0642(8) 0.2340(6) 0.039(3) Uani 1 1 d . U
C3_9 C 1.0117(9) 1.1346(8) 0.2268(6) 0.052(4) Uani 1 1 d . U
H3_9 H 1.0374 1.1563 0.1993 0.062 Uiso 1 1 calc R .
C4_9 C 0.9777(9) 1.1744(9) 0.2584(7) 0.052(4) Uani 1 1 d . U
C5_9 C 0.9423(9) 1.1445(8) 0.2981(6) 0.051(4) Uani 1 1 d . U
H5_9 H 0.9194 1.1715 0.3199 0.061 Uiso 1 1 calc R .
C6_9 C 0.9389(8) 1.0760(8) 0.3073(6) 0.040(3) Uani 1 1 d . U
H6_9 H 0.9149 1.0560 0.3358 0.047 Uiso 1 1 calc R .
C7_9 C 1.0442(10) 1.0241(9) 0.1969(6) 0.066(5) Uani 1 1 d . U
H7A_9 H 1.0694 0.9945 0.2146 0.099 Uiso 1 1 calc GR .
H7B_9 H 1.0791 1.0574 0.1778 0.099 Uiso 1 1 calc GR .
H7C_9 H 1.0068 0.9940 0.1740 0.099 Uiso 1 1 calc GR .
C8_9 C 0.9791(13) 1.2515(9) 0.2492(8) 0.103(9) Uani 1 1 d . .
H8A_9 H 1.0225 1.2727 0.2309 0.155 Uiso 1 1 calc GR .
H8B_9 H 0.9799 1.2784 0.2814 0.155 Uiso 1 1 calc GR .
H8C_9 H 0.9357 1.2526 0.2295 0.155 Uiso 1 1 calc GR .
S1_10 S 0.85752(19) 0.59306(18) 0.14141(13) 0.0284(9) Uani 1 1 d . U
C1_10 C 0.8245(8) 0.5046(7) 0.1154(5) 0.030(3) Uani 1 1 d . U
C2_10 C 0.8532(8) 0.4829(8) 0.0717(5) 0.034(3) Uani 1 1 d . U
C3_10 C 0.8282(8) 0.4123(8) 0.0537(5) 0.039(3) Uani 1 1 d . U
H3_10 H 0.8483 0.3971 0.0242 0.046 Uiso 1 1 calc R .
C4_10 C 0.7758(8) 0.3639(8) 0.0768(6) 0.042(4) Uani 1 1 d . U
C5_10 C 0.7461(9) 0.3873(8) 0.1185(6) 0.045(4) Uani 1 1 d . U
H5_10 H 0.7088 0.3553 0.1347 0.054 Uiso 1 1 calc R .
C6_10 C 0.7696(8) 0.4574(8) 0.1376(5) 0.034(3) Uani 1 1 d . U
H6_10 H 0.7476 0.4727 0.1663 0.041 Uiso 1 1 calc R .
C7_10 C 0.9117(9) 0.5320(8) 0.0463(6) 0.056(5) Uani 1 1 d . U
H7A_10 H 0.8934 0.5706 0.0341 0.084 Uiso 1 1 calc GR .
H7B_10 H 0.9279 0.5064 0.0180 0.084 Uiso 1 1 calc GR .
H7C_10 H 0.9526 0.5516 0.0699 0.084 Uiso 1 1 calc GR .
C8_10 C 0.7496(10) 0.2882(8) 0.0556(7) 0.065(6) Uani 1 1 d . .
H8A_10 H 0.7499 0.2870 0.0190 0.098 Uiso 1 1 calc GR .
H8B_10 H 0.7002 0.2679 0.0664 0.098 Uiso 1 1 calc GR .
H8C_10 H 0.7819 0.2605 0.0677 0.098 Uiso 1 1 calc GR .
S1_11 S 0.79900(18) 0.86658(18) 0.41117(13) 0.0263(8) Uani 1 1 d . U
C1_11 C 0.8629(7) 0.8443(7) 0.4526(5) 0.024(3) Uani 1 1 d . U
C2_11 C 0.9010(8) 0.8937(8) 0.4885(6) 0.041(4) Uani 1 1 d . U
C3_11 C 0.9488(8) 0.8747(8) 0.5203(6) 0.041(4) Uani 1 1 d . U
H3_11 H 0.9754 0.9092 0.5447 0.050 Uiso 1 1 calc R .
C4_11 C 0.9599(8) 0.8079(8) 0.5184(5) 0.034(3) Uani 1 1 d . U
C5_11 C 0.9201(8) 0.7582(8) 0.4822(5) 0.036(3) Uani 1 1 d . U
H5_11 H 0.9248 0.7110 0.4804 0.043 Uiso 1 1 calc R .
C6_11 C 0.8751(8) 0.7776(8) 0.4499(5) 0.035(3) Uani 1 1 d . U
H6_11 H 0.8507 0.7442 0.4241 0.042 Uiso 1 1 calc R .
C7_11 C 0.8906(9) 0.9683(8) 0.4944(6) 0.053(5) Uani 1 1 d . U
H7A_11 H 0.9019 0.9915 0.4631 0.080 Uiso 1 1 calc GR .
H7B_11 H 0.9230 0.9954 0.5214 0.080 Uiso 1 1 calc GR .
H7C_11 H 0.8401 0.9659 0.5026 0.080 Uiso 1 1 calc GR .
C8_11 C 1.0123(9) 0.7871(9) 0.5542(6) 0.059(5) Uani 1 1 d . .
H8A_11 H 1.0592 0.7918 0.5384 0.088 Uiso 1 1 calc GR .
H8B_11 H 0.9926 0.7380 0.5624 0.088 Uiso 1 1 calc GR .
H8C_11 H 1.0189 0.8182 0.5849 0.088 Uiso 1 1 calc GR .
S1_12 S 0.6448(2) 0.43452(18) 0.27826(14) 0.0318(9) Uani 1 1 d . U
C1_12 C 0.6127(7) 0.3729(7) 0.2257(5) 0.028(3) Uani 1 1 d . U
C2_12 C 0.6176(7) 0.3042(7) 0.2275(5) 0.031(3) Uani 1 1 d . U
C3_12 C 0.5865(8) 0.2563(7) 0.1875(5) 0.036(3) Uani 1 1 d . U
H3_12 H 0.5877 0.2083 0.1890 0.044 Uiso 1 1 calc R .
C4_12 C 0.5540(8) 0.2755(8) 0.1459(5) 0.036(3) Uani 1 1 d . U
C5_12 C 0.5533(8) 0.3475(7) 0.1453(5) 0.036(4) Uani 1 1 d . U
H5_12 H 0.5329 0.3633 0.1169 0.043 Uiso 1 1 calc R .
C6_12 C 0.5812(7) 0.3947(8) 0.1845(5) 0.033(3) Uani 1 1 d . U
H6_12 H 0.5792 0.4426 0.1837 0.040 Uiso 1 1 calc R .
C7_12 C 0.6513(8) 0.2789(8) 0.2712(6) 0.043(4) Uani 1 1 d . U
H7A_12 H 0.7041 0.2979 0.2713 0.065 Uiso 1 1 calc GR .
H7B_12 H 0.6396 0.2271 0.2687 0.065 Uiso 1 1 calc GR .
H7C_12 H 0.6324 0.2952 0.3023 0.065 Uiso 1 1 calc GR .
C8_12 C 0.5238(9) 0.2225(8) 0.1028(6) 0.048(4) Uani 1 1 d . .
H8A_12 H 0.5536 0.2344 0.0735 0.072 Uiso 1 1 calc GR .
H8B_12 H 0.4738 0.2237 0.0948 0.072 Uiso 1 1 calc GR .
H8C_12 H 0.5244 0.1750 0.1120 0.072 Uiso 1 1 calc GR .
S1_13 S 0.5361(2) 0.58265(18) 0.11090(13) 0.0297(9) Uani 1 1 d . U
C1_13 C 0.5509(9) 0.5069(7) 0.0755(5) 0.035(3) Uani 1 1 d . U
C2_13 C 0.4895(9) 0.4569(7) 0.0534(5) 0.040(3) Uani 1 1 d . U
C3_13 C 0.5040(11) 0.4022(8) 0.0237(6) 0.054(4) Uani 1 1 d . U
H3_13 H 0.4636 0.3676 0.0090 0.064 Uiso 1 1 calc R .
C4_13 C 0.5713(11) 0.3939(8) 0.0137(6) 0.051(4) Uani 1 1 d . U
C5_13 C 0.6287(10) 0.4422(7) 0.0373(5) 0.043(3) Uani 1 1 d . U
H5_13 H 0.6764 0.4369 0.0326 0.052 Uiso 1 1 calc R .
C6_13 C 0.6194(8) 0.4980(7) 0.0674(5) 0.035(3) Uani 1 1 d . U
H6_13 H 0.6605 0.5309 0.0828 0.042 Uiso 1 1 calc R .
C7_13 C 0.4130(8) 0.4614(8) 0.0634(6) 0.048(4) Uani 1 1 d . U
H7A_13 H 0.4031 0.4551 0.0988 0.072 Uiso 1 1 calc GR .
H7B_13 H 0.3786 0.4242 0.0429 0.072 Uiso 1 1 calc GR .
H7C_13 H 0.4075 0.5078 0.0549 0.072 Uiso 1 1 calc GR .
C8_13 C 0.5847(12) 0.3357(9) -0.0216(7) 0.084(7) Uani 1 1 d . .
H8A_13 H 0.5638 0.2897 -0.0082 0.126 Uiso 1 1 calc GR .
H8B_13 H 0.6370 0.3423 -0.0252 0.126 Uiso 1 1 calc GR .
H8C_13 H 0.5619 0.3375 -0.0544 0.126 Uiso 1 1 calc GR .
S1_14 S 0.42428(19) 0.64960(19) 0.21980(13) 0.0285(9) Uani 1 1 d . U
C1_14 C 0.3654(7) 0.6246(7) 0.2698(5) 0.027(3) Uani 1 1 d . U
C2_14 C 0.2924(7) 0.6229(7) 0.2642(5) 0.030(3) Uani 1 1 d . U
C3_14 C 0.2469(8) 0.5984(7) 0.3027(5) 0.038(3) Uani 1 1 d . U
H3_14 H 0.1970 0.5973 0.2989 0.045 Uiso 1 1 calc R .
C4_14 C 0.2699(8) 0.5754(8) 0.3465(6) 0.039(4) Uani 1 1 d . U
C5_14 C 0.3436(8) 0.5780(7) 0.3520(5) 0.037(4) Uani 1 1 d . U
H5_14 H 0.3615 0.5632 0.3816 0.045 Uiso 1 1 calc R .
C6_14 C 0.3899(8) 0.6019(7) 0.3145(5) 0.036(3) Uani 1 1 d . U
H6_14 H 0.4398 0.6033 0.3186 0.043 Uiso 1 1 calc R .
C7_14 C 0.2625(8) 0.6443(8) 0.2167(6) 0.042(4) Uani 1 1 d . U
H7A_14 H 0.2848 0.6945 0.2125 0.064 Uiso 1 1 calc GR .
H7B_14 H 0.2098 0.6366 0.2187 0.064 Uiso 1 1 calc GR .
H7C_14 H 0.2736 0.6158 0.1880 0.064 Uiso 1 1 calc GR .
C8_14 C 0.2196(8) 0.5458(9) 0.3870(6) 0.056(5) Uani 1 1 d . .
H8A_14 H 0.1779 0.5666 0.3868 0.084 Uiso 1 1 calc GR .
H8B_14 H 0.2455 0.5573 0.4195 0.084 Uiso 1 1 calc GR .
H8C_14 H 0.2026 0.4944 0.3810 0.084 Uiso 1 1 calc GR .
S1_15 S 0.66471(19) 0.68952(19) 0.48022(13) 0.0303(9) Uani 1 1 d . U
C1_15 C 0.7331(7) 0.7141(8) 0.5295(5) 0.027(3) Uani 1 1 d . U
C2_15 C 0.7461(9) 0.7784(9) 0.5572(6) 0.048(4) Uani 1 1 d . U
C3_15 C 0.7971(9) 0.7892(9) 0.5970(6) 0.050(4) Uani 1 1 d . U
H3_15 H 0.8082 0.8336 0.6157 0.060 Uiso 1 1 calc R .
C4_15 C 0.8316(8) 0.7400(9) 0.6107(6) 0.043(4) Uani 1 1 d . U
C5_15 C 0.8165(8) 0.6783(9) 0.5829(5) 0.044(4) Uani 1 1 d . U
H5_15 H 0.8401 0.6433 0.5916 0.052 Uiso 1 1 calc R .
C6_15 C 0.7685(8) 0.6635(9) 0.5425(5) 0.040(3) Uani 1 1 d . U
H6_15 H 0.7595 0.6192 0.5238 0.048 Uiso 1 1 calc R .
C7_15 C 0.7099(11) 0.8342(9) 0.5448(6) 0.067(5) Uani 1 1 d . U
H7A_15 H 0.7192 0.8458 0.5100 0.100 Uiso 1 1 calc GR .
H7B_15 H 0.7292 0.8766 0.5671 0.100 Uiso 1 1 calc GR .
H7C_15 H 0.6576 0.8171 0.5490 0.100 Uiso 1 1 calc GR .
C8_15 C 0.8843(9) 0.7559(9) 0.6555(6) 0.060(5) Uani 1 1 d . .
H8A_15 H 0.9090 0.8064 0.6583 0.091 Uiso 1 1 calc GR .
H8B_15 H 0.9203 0.7283 0.6512 0.091 Uiso 1 1 calc GR .
H8C_15 H 0.8575 0.7431 0.6860 0.091 Uiso 1 1 calc GR .
S1_16 S 0.4272(2) 0.43209(19) 0.23266(14) 0.0339(9) Uani 1 1 d . U
C1_16 C 0.3349(8) 0.4371(7) 0.2401(5) 0.034(3) Uani 1 1 d . U
C2_16 C 0.2965(8) 0.4107(7) 0.2813(5) 0.035(3) Uani 1 1 d . U
C3_16 C 0.2221(8) 0.4092(7) 0.2819(6) 0.035(3) Uani 1 1 d . U
H3_16 H 0.1951 0.3916 0.3100 0.042 Uiso 1 1 calc R .
C4_16 C 0.1872(8) 0.4322(7) 0.2437(6) 0.037(3) Uani 1 1 d . U
C5_16 C 0.2266(8) 0.4572(7) 0.2037(6) 0.038(3) Uani 1 1 d . U
H5_16 H 0.2035 0.4735 0.1769 0.046 Uiso 1 1 calc R .
C6_16 C 0.2993(8) 0.4595(7) 0.2013(5) 0.035(3) Uani 1 1 d . U
H6_16 H 0.3253 0.4766 0.1727 0.042 Uiso 1 1 calc R .
C7_16 C 0.3307(9) 0.3867(9) 0.3260(6) 0.054(5) Uani 1 1 d . U
H7A_16 H 0.3586 0.3535 0.3146 0.081 Uiso 1 1 calc GR .
H7B_16 H 0.2926 0.3634 0.3480 0.081 Uiso 1 1 calc GR .
H7C_16 H 0.3630 0.4278 0.3443 0.081 Uiso 1 1 calc GR .
C8_16 C 0.1087(8) 0.4310(9) 0.2479(7) 0.058(5) Uani 1 1 d . .
H8A_16 H 0.0876 0.4008 0.2746 0.088 Uiso 1 1 calc GR .
H8B_16 H 0.0829 0.4121 0.2161 0.088 Uiso 1 1 calc GR .
H8C_16 H 0.1041 0.4791 0.2556 0.088 Uiso 1 1 calc GR .
S1_17 S 0.7057(2) 0.67604(19) 0.03334(14) 0.0328(9) Uani 1 1 d . U
C1_17 C 0.7709(8) 0.7372(7) 0.0008(5) 0.033(3) Uani 1 1 d . U
C2_17 C 0.7521(9) 0.7880(8) -0.0263(6) 0.043(4) Uani 1 1 d . U
C3_17 C 0.8062(9) 0.8322(9) -0.0529(6) 0.048(4) Uani 1 1 d . U
H3_17 H 0.7949 0.8687 -0.0707 0.057 Uiso 1 1 calc R .
C4_17 C 0.8751(9) 0.8236(9) -0.0534(6) 0.047(4) Uani 1 1 d . U
C5_17 C 0.8940(9) 0.7718(8) -0.0263(6) 0.048(4) Uani 1 1 d . U
H5_17 H 0.9425 0.7676 -0.0257 0.058 Uiso 1 1 calc R .
C6_17 C 0.8435(8) 0.7288(8) -0.0016(6) 0.043(4) Uani 1 1 d . U
H6_17 H 0.8555 0.6914 0.0149 0.051 Uiso 1 1 calc R .
C7_17 C 0.6794(9) 0.7991(9) -0.0265(6) 0.049(4) Uani 1 1 d . U
H7A_17 H 0.6442 0.7551 -0.0383 0.073 Uiso 1 1 calc GR .
H7B_17 H 0.6772 0.8364 -0.0488 0.073 Uiso 1 1 calc GR .
H7C_17 H 0.6680 0.8132 0.0075 0.073 Uiso 1 1 calc GR .
C8_17 C 0.9338(10) 0.8745(10) -0.0814(7) 0.074(6) Uani 1 1 d . .
H8A_17 H 0.9379 0.8535 -0.1150 0.111 Uiso 1 1 calc GR .
H8B_17 H 0.9804 0.8832 -0.0631 0.111 Uiso 1 1 calc GR .
H8C_17 H 0.9205 0.9193 -0.0840 0.111 Uiso 1 1 calc GR .
S1_18 S 0.9043(2) 0.5060(2) 0.26914(14) 0.0367(10) Uani 1 1 d . U
C1_18 C 0.9314(8) 0.4692(7) 0.2131(5) 0.032(3) Uani 1 1 d . U
C2_18 C 0.9017(9) 0.3974(8) 0.1971(6) 0.039(3) Uani 1 1 d . U
C3_18 C 0.9286(10) 0.3716(9) 0.1542(6) 0.053(4) Uani 1 1 d . U
H3_18 H 0.9079 0.3238 0.1426 0.064 Uiso 1 1 calc R .
C4_18 C 0.9840(10) 0.4117(10) 0.1275(6) 0.056(4) Uani 1 1 d . U
C5_18 C 1.0125(10) 0.4802(10) 0.1441(6) 0.060(5) Uani 1 1 d . U
H5_18 H 1.0512 0.5082 0.1266 0.072 Uiso 1 1 calc R .
C6_18 C 0.9871(8) 0.5105(9) 0.1858(6) 0.045(4) Uani 1 1 d . U
H6_18 H 1.0073 0.5590 0.1959 0.054 Uiso 1 1 calc R .
C7_18 C 0.8417(9) 0.3523(8) 0.2243(6) 0.054(4) Uani 1 1 d . U
H7A_18 H 0.8565 0.3526 0.2595 0.081 Uiso 1 1 calc GR .
H7B_18 H 0.8303 0.3037 0.2092 0.081 Uiso 1 1 calc GR .
H7C_18 H 0.7987 0.3708 0.2220 0.081 Uiso 1 1 calc GR .
C8_18 C 1.0119(13) 0.3801(12) 0.0802(7) 0.099(8) Uani 1 1 d . .
H8A_18 H 1.0060 0.3293 0.0831 0.148 Uiso 1 1 calc GR .
H8B_18 H 1.0634 0.4034 0.0767 0.148 Uiso 1 1 calc GR .
H8C_18 H 0.9841 0.3874 0.0508 0.148 Uiso 1 1 calc GR .

loop_
_atom_site_aniso_label
_atom_site_aniso_U_11
_atom_site_aniso_U_22
_atom_site_aniso_U_33
_atom_site_aniso_U_23
_atom_site_aniso_U_13
_atom_site_aniso_U_12
Ag01 0.0176(5) 0.0141(5) 0.0172(5) 0.0039(4) 0.0003(4) 0.0013(4)
Ag02 0.0204(6) 0.0207(6) 0.0260(6) 0.0050(5) 0.0019(5) 0.0034(4)
Ag03 0.0253(6) 0.0211(6) 0.0219(6) 0.0056(5) -0.0020(5) 0.0042(5)
Ag04 0.0263(6) 0.0163(5) 0.0255(6) 0.0029(5) 0.0006(5) 0.0041(5)
Ag05 0.0230(6) 0.0219(6) 0.0205(6) 0.0023(5) 0.0001(5) 0.0022(5)
Ag06 0.0259(6) 0.0224(6) 0.0211(6) 0.0051(5) 0.0000(5) 0.0057(5)
Ag07 0.0198(6) 0.0249(6) 0.0248(6) 0.0067(5) -0.0014(5) 0.0023(5)
Ag08 0.0274(6) 0.0168(5) 0.0254(6) 0.0062(5) 0.0003(5) 0.0018(5)
Ag09 0.0255(6) 0.0245(6) 0.0222(6) 0.0085(5) 0.0022(5) 0.0018(5)
Ag0A 0.0249(6) 0.0203(6) 0.0227(6) 0.0063(5) 0.0030(5) 0.0009(5)
Ag0B 0.0276(6) 0.0204(6) 0.0200(6) 0.0039(5) -0.0018(5) 0.0011(5)
Ag0C 0.0256(6) 0.0240(6) 0.0232(6) 0.0033(5) 0.0017(5) 0.0053(5)
Ag0D 0.0263(6) 0.0219(6) 0.0212(6) 0.0031(5) 0.0011(5) 0.0050(5)
Ag0E 0.0312(7) 0.0333(7) 0.0273(6) 0.0077(5) 0.0040(5) 0.0093(5)
Ag0F 0.0343(7) 0.0279(6) 0.0337(7) 0.0072(5) 0.0022(5) 0.0016(5)
Ag0G 0.0334(7) 0.0343(7) 0.0279(6) 0.0080(5) -0.0009(5) -0.0039(5)
Ag0H 0.0417(7) 0.0342(7) 0.0244(6) 0.0076(5) 0.0021(5) 0.0118(6)
Ag0I 0.0353(7) 0.0243(6) 0.0475(7) 0.0037(6) 0.0005(6) 0.0084(5)
Ag0J 0.0334(7) 0.0343(7) 0.0338(7) 0.0059(5) 0.0018(5) -0.0024(5)
Ag0K 0.0393(7) 0.0340(7) 0.0289(6) 0.0087(5) -0.0015(6) -0.0072(6)
Ag0L 0.0431(8) 0.0405(7) 0.0283(6) 0.0032(6) -0.0011(6) 0.0151(6)
Ag0M 0.0329(7) 0.0325(7) 0.0393(7) 0.0048(6) 0.0015(6) 0.0092(5)
Ag0N 0.0295(7) 0.0311(7) 0.0508(8) 0.0048(6) -0.0005(6) 0.0090(5)
Ag0O 0.0386(7) 0.0263(6) 0.0426(7) 0.0084(6) 0.0006(6) 0.0070(5)
Ag0P 0.0416(7) 0.0431(7) 0.0252(6) 0.0082(5) 0.0016(5) 0.0130(6)
P018 0.038(3) 0.048(3) 0.065(3) 0.027(2) 0.017(2) 0.013(2)
Cl01 0.087(4) 0.060(3) 0.105(4) 0.005(3) -0.033(3) 0.004(3)
Cl0A 0.104(5) 0.065(4) 0.177(7) 0.005(4) 0.054(5) 0.019(4)
C02X 0.044(9) 0.047(8) 0.055(8) 0.017(6) 0.006(7) 0.001(6)
C03G 0.067(8) 0.030(7) 0.037(8) -0.006(6) 0.008(6) 0.014(6)
C03L 0.050(7) 0.038(7) 0.049(8) 0.007(6) 0.003(5) 0.015(5)
C03R 0.034(7) 0.055(7) 0.068(7) 0.034(5) 0.017(5) 0.005(5)
C03T 0.038(9) 0.055(7) 0.076(9) 0.030(6) 0.012(7) 0.005(6)
C04B 0.050(7) 0.043(8) 0.065(10) -0.004(7) 0.000(6) 0.017(6)
C04H 0.060(13) 0.049(12) 0.082(14) 0.012(10) -0.011(11) 0.009(10)
C04J 0.061(8) 0.043(8) 0.085(7) 0.035(6) 0.035(6) 0.023(7)
C04V 0.048(7) 0.055(6) 0.057(8) 0.026(5) 0.013(6) 0.010(5)
C04X 0.085(12) 0.057(8) 0.071(10) 0.001(7) 0.042(9) -0.022(8)
C052 0.065(10) 0.050(8) 0.063(9) 0.020(6) 0.018(7) 0.007(6)
C05A 0.050(10) 0.056(8) 0.083(10) 0.031(7) 0.005(8) -0.005(7)
C05C 0.090(9) 0.029(7) 0.047(9) -0.012(6) -0.012(7) 0.018(7)
C05E 0.086(12) 0.058(8) 0.082(10) 0.003(7) 0.044(9) -0.021(8)
C05I 0.094(10) 0.108(13) 0.059(12) 0.031(10) 0.019(9) 0.024(8)
C05J 0.070(10) 0.058(11) 0.088(7) 0.024(7) 0.033(7) 0.035(8)
C05K 0.078(11) 0.074(11) 0.113(10) 0.062(9) 0.057(8) 0.044(9)
C05N 0.088(9) 0.041(9) 0.073(11) -0.011(8) -0.014(8) 0.025(7)
C05O 0.069(9) 0.081(12) 0.112(10) 0.064(8) 0.050(7) 0.040(8)
C05Q 0.064(9) 0.053(7) 0.067(9) 0.025(6) 0.019(7) 0.013(6)
C05R 0.073(11) 0.096(13) 0.061(13) -0.006(10) 0.013(10) 0.016(9)
C05T 0.075(9) 0.041(9) 0.077(11) -0.011(7) -0.016(7) 0.025(7)
C05U 0.091(12) 0.055(11) 0.097(9) 0.025(7) 0.044(8) 0.040(9)
C05X 0.082(14) 0.071(9) 0.114(11) 0.050(8) -0.022(11) -0.020(9)
C060 0.089(10) 0.091(12) 0.115(17) 0.010(11) 0.032(10) 0.026(8)
C061 0.125(19) 0.069(9) 0.137(13) 0.060(8) -0.065(13) -0.034(9)
C062 0.079(12) 0.143(18) 0.072(15) 0.002(13) 0.032(11) 0.012(10)
C063 0.100(15) 0.068(9) 0.124(11) 0.056(8) -0.047(11) -0.022(8)
C065 0.081(11) 0.104(13) 0.083(14) 0.004(11) 0.013(10) 0.010(9)
C 0.094(12) 0.079(12) 0.115(11) 0.057(9) 0.055(8) 0.048(10)
C0AA 0.099(11) 0.150(17) 0.108(18) 0.010(14) 0.032(11) 0.013(10)
S1_1 0.035(2) 0.032(2) 0.032(2) 0.0068(17) 0.0020(18) 0.0114(18)
C1_1 0.026(5) 0.023(7) 0.032(5) 0.008(5) -0.002(4) 0.009(4)
C2_1 0.024(5) 0.037(8) 0.050(6) -0.001(6) -0.002(4) 0.006(5)
C3_1 0.031(7) 0.045(8) 0.050(6) 0.001(6) 0.003(5) 0.009(6)
C4_1 0.043(6) 0.027(7) 0.045(6) 0.005(5) -0.003(5) 0.013(5)
C5_1 0.044(6) 0.057(10) 0.044(7) -0.008(6) -0.004(5) 0.011(6)
C6_1 0.038(7) 0.034(8) 0.042(6) 0.000(5) -0.005(5) 0.008(5)
C7_1 0.030(8) 0.093(13) 0.088(10) -0.043(10) -0.013(8) 0.008(8)
C8_1 0.070(11) 0.060(12) 0.063(8) -0.002(8) 0.018(8) 0.015(9)
S1_2 0.025(2) 0.029(2) 0.031(2) 0.0075(17) -0.0002(16) 0.0062(16)
C1_2 0.031(5) 0.020(7) 0.030(5) 0.005(5) -0.002(4) 0.006(5)
C2_2 0.029(5) 0.021(7) 0.039(6) 0.004(5) -0.002(4) 0.004(5)
C3_2 0.029(6) 0.027(7) 0.042(6) 0.009(5) -0.002(5) 0.001(5)
C4_2 0.041(6) 0.029(8) 0.035(6) 0.011(5) -0.005(5) 0.008(5)
C5_2 0.041(6) 0.021(7) 0.030(6) 0.005(5) -0.002(5) 0.009(5)
C6_2 0.033(6) 0.019(7) 0.032(5) 0.007(5) 0.002(4) 0.008(5)
C7_2 0.029(8) 0.049(9) 0.045(7) -0.003(6) -0.008(6) 0.018(7)
C8_2 0.042(11) 0.048(11) 0.067(12) 0.010(10) -0.001(9) 0.007(9)
S1_3 0.026(2) 0.0214(19) 0.032(2) 0.0086(16) -0.0009(17) 0.0032(15)
C1_3 0.022(7) 0.024(5) 0.037(6) 0.011(4) 0.003(5) 0.004(4)
C2_3 0.027(7) 0.026(5) 0.037(6) 0.009(4) 0.004(5) 0.007(4)
C3_3 0.027(7) 0.027(5) 0.034(6) 0.013(4) 0.006(5) 0.010(4)
C4_3 0.031(8) 0.030(6) 0.046(7) 0.006(5) 0.004(5) 0.009(5)
C5_3 0.032(8) 0.029(6) 0.044(7) 0.006(5) -0.001(6) -0.002(5)
C6_3 0.025(7) 0.029(5) 0.038(6) 0.006(4) 0.006(5) 0.002(5)
C7_3 0.045(8) 0.031(7) 0.035(7) 0.011(5) -0.003(6) 0.004(6)
C8_3 0.071(13) 0.014(8) 0.081(13) 0.023(9) -0.003(11) 0.004(8)
S1_4 0.026(2) 0.025(2) 0.0264(19) 0.0084(16) 0.0003(16) -0.0035(16)
C1_4 0.022(6) 0.028(5) 0.020(6) 0.007(4) -0.004(5) 0.002(4)
C2_4 0.023(6) 0.030(5) 0.020(6) 0.008(4) -0.003(5) 0.003(4)
C3_4 0.026(7) 0.032(6) 0.028(7) 0.009(5) 0.006(5) 0.001(5)
C4_4 0.028(7) 0.039(6) 0.039(7) 0.007(5) -0.002(6) 0.006(5)
C5_4 0.028(7) 0.037(6) 0.042(7) 0.007(5) -0.002(6) 0.012(5)
C6_4 0.025(7) 0.027(5) 0.036(7) 0.006(5) -0.003(5) 0.001(5)
C7_4 0.034(8) 0.030(6) 0.036(8) 0.009(5) 0.003(7) 0.005(5)
C8_4 0.021(9) 0.064(12) 0.064(12) 0.002(10) 0.010(9) 0.003(8)
S1_5 0.030(2) 0.027(2) 0.031(2) 0.0089(17) -0.0078(17) 0.0045(16)
C1_5 0.029(5) 0.021(6) 0.027(5) 0.007(5) -0.001(4) 0.006(4)
C2_5 0.037(6) 0.030(7) 0.027(6) 0.009(5) -0.007(4) 0.004(5)
C3_5 0.036(5) 0.022(7) 0.029(6) 0.012(5) -0.008(4) 0.002(5)
C4_5 0.036(6) 0.023(7) 0.036(6) 0.010(5) 0.000(5) 0.008(5)
C5_5 0.034(6) 0.027(7) 0.035(6) 0.009(5) 0.003(5) 0.008(5)
C6_5 0.037(5) 0.026(7) 0.030(6) 0.006(5) 0.001(5) 0.006(5)
C7_5 0.034(7) 0.036(8) 0.024(7) 0.010(6) -0.011(5) 0.000(6)
C8_5 0.039(10) 0.047(11) 0.069(12) 0.018(9) -0.008(9) 0.008(8)
S1_6 0.031(2) 0.026(2) 0.029(2) 0.0087(16) 0.0091(17) 0.0052(16)
C1_6 0.036(5) 0.024(6) 0.023(6) 0.001(5) 0.008(5) 0.002(4)
C2_6 0.039(6) 0.032(7) 0.028(7) 0.006(6) 0.010(5) 0.004(5)
C3_6 0.045(6) 0.044(8) 0.034(8) 0.015(6) 0.015(6) 0.008(6)
C4_6 0.049(6) 0.027(7) 0.040(8) 0.012(6) 0.013(6) 0.010(5)
C5_6 0.043(7) 0.030(7) 0.031(7) 0.006(6) 0.009(5) 0.008(5)
C6_6 0.036(6) 0.029(7) 0.035(7) 0.009(6) 0.009(5) 0.004(5)
C7_6 0.039(6) 0.051(10) 0.043(9) 0.025(8) 0.018(6) 0.013(6)
C8_6 0.072(14) 0.062(13) 0.055(12) 0.024(10) -0.001(10) 0.028(10)
S1_7 0.035(2) 0.0201(19) 0.030(2) 0.0036(16) -0.0021(17) 0.0057(16)
C1_7 0.020(7) 0.023(5) 0.035(6) 0.002(4) -0.006(5) -0.004(5)
C2_7 0.053(9) 0.026(6) 0.040(6) 0.003(5) -0.006(6) 0.010(5)
C3_7 0.045(9) 0.030(6) 0.041(6) 0.005(5) -0.010(6) 0.013(6)
C4_7 0.040(8) 0.031(6) 0.037(7) 0.004(5) -0.012(6) 0.004(6)
C5_7 0.038(8) 0.031(6) 0.038(7) 0.008(5) 0.003(6) 0.005(6)
C6_7 0.034(8) 0.028(6) 0.037(6) 0.008(5) 0.002(5) 0.008(5)
C7_7 0.082(12) 0.037(9) 0.046(7) 0.010(6) 0.005(7) 0.036(8)
C8_7 0.062(12) 0.028(9) 0.072(13) 0.020(9) -0.008(10) -0.004(9)
S1_8 0.024(2) 0.025(2) 0.033(2) 0.0044(17) 0.0049(16) 0.0054(16)
C1_8 0.031(5) 0.023(7) 0.038(6) 0.011(5) 0.006(4) 0.012(4)
C2_8 0.030(5) 0.039(7) 0.039(6) 0.006(5) 0.009(4) 0.017(5)
C3_8 0.029(5) 0.032(7) 0.038(6) 0.009(5) 0.009(4) 0.018(5)
C4_8 0.028(6) 0.028(7) 0.044(6) 0.013(5) 0.002(5) 0.018(5)
C5_8 0.029(6) 0.043(8) 0.045(7) 0.006(6) 0.001(5) 0.010(5)
C6_8 0.032(5) 0.033(7) 0.038(6) 0.004(5) 0.003(4) 0.014(5)
C7_8 0.041(8) 0.073(11) 0.048(8) -0.008(7) 0.008(6) 0.008(7)
C8_8 0.034(10) 0.059(12) 0.057(11) 0.026(9) 0.009(9) 0.006(8)
S1_9 0.033(2) 0.030(2) 0.035(2) 0.0069(17) 0.0088(18) 0.0063(17)
C1_9 0.034(7) 0.027(5) 0.028(6) 0.001(4) -0.021(5) -0.002(5)
C2_9 0.035(8) 0.042(6) 0.036(6) 0.010(5) -0.016(5) 0.000(5)
C3_9 0.064(10) 0.041(6) 0.045(8) 0.008(5) -0.019(7) 0.003(6)
C4_9 0.055(10) 0.042(7) 0.053(8) 0.001(6) -0.027(7) 0.003(6)
C5_9 0.058(10) 0.037(7) 0.055(8) -0.004(5) -0.023(7) 0.011(6)
C6_9 0.036(8) 0.039(6) 0.041(7) -0.004(5) -0.021(6) 0.008(6)
C7_9 0.092(13) 0.051(9) 0.054(9) 0.019(7) 0.020(9) 0.013(9)
C8_9 0.17(2) 0.042(12) 0.101(18) -0.001(12) -0.066(17) 0.037(14)
S1_10 0.030(2) 0.027(2) 0.028(2) 0.0014(16) 0.0019(17) 0.0075(16)
C1_10 0.031(7) 0.032(5) 0.031(6) 0.010(4) -0.005(5) 0.015(4)
C2_10 0.034(7) 0.038(6) 0.033(6) 0.006(4) -0.001(5) 0.013(5)
C3_10 0.050(8) 0.036(6) 0.031(7) 0.007(5) 0.000(6) 0.014(5)
C4_10 0.041(8) 0.040(7) 0.047(7) 0.012(5) -0.005(6) 0.012(5)
C5_10 0.052(9) 0.039(6) 0.045(7) 0.011(5) -0.001(6) 0.011(6)
C6_10 0.033(7) 0.039(6) 0.034(7) 0.011(5) -0.001(5) 0.014(5)
C7_10 0.066(9) 0.040(8) 0.061(10) 0.002(7) 0.029(8) 0.009(7)
C8_10 0.092(15) 0.029(10) 0.069(13) -0.010(9) -0.024(11) 0.009(10)
S1_11 0.022(2) 0.029(2) 0.0260(19) 0.0054(16) -0.0006(16) 0.0030(16)
C1_11 0.024(6) 0.030(5) 0.018(5) 0.004(4) 0.006(5) 0.006(4)
C2_11 0.047(8) 0.038(6) 0.036(7) -0.006(5) -0.008(6) 0.010(5)
C3_11 0.045(8) 0.041(6) 0.033(7) 0.000(5) -0.007(6) 0.003(6)
C4_11 0.031(7) 0.043(6) 0.028(7) 0.013(5) 0.010(5) 0.004(5)
C5_11 0.040(8) 0.036(6) 0.034(7) 0.011(5) 0.003(6) 0.010(5)
C6_11 0.039(8) 0.036(6) 0.033(7) 0.002(5) -0.004(6) 0.012(5)
C7_11 0.060(11) 0.042(7) 0.056(10) -0.014(6) -0.021(9) 0.016(7)
C8_11 0.043(11) 0.077(14) 0.061(12) 0.033(10) -0.009(9) 0.020(10)
S1_12 0.038(2) 0.023(2) 0.033(2) 0.0065(17) -0.0046(18) 0.0037(17)
C1_12 0.032(8) 0.019(5) 0.032(5) 0.008(4) -0.005(5) 0.001(5)
C2_12 0.030(7) 0.020(5) 0.043(6) 0.013(4) 0.002(5) 0.003(5)
C3_12 0.040(8) 0.023(6) 0.043(6) 0.012(5) 0.001(5) -0.001(5)
C4_12 0.035(8) 0.032(6) 0.039(6) 0.009(5) 0.005(6) 0.003(5)
C5_12 0.045(9) 0.031(6) 0.032(6) 0.012(5) -0.007(6) 0.009(6)
C6_12 0.035(8) 0.030(6) 0.032(6) 0.014(4) -0.004(5) 0.001(5)
C7_12 0.052(10) 0.029(8) 0.052(7) 0.009(6) -0.006(7) 0.013(7)
C8_12 0.054(11) 0.029(9) 0.054(11) -0.008(8) -0.003(9) 0.002(8)
S1_13 0.036(2) 0.026(2) 0.0223(19) 0.0093(16) -0.0039(17) -0.0016(17)
C1_13 0.053(6) 0.026(6) 0.024(6) 0.012(5) -0.005(5) 0.002(4)
C2_13 0.058(6) 0.022(6) 0.031(7) 0.017(5) -0.015(5) -0.007(5)
C3_13 0.088(8) 0.028(7) 0.039(8) 0.013(6) -0.013(6) 0.003(6)
C4_13 0.089(8) 0.018(6) 0.041(8) 0.013(6) -0.013(6) 0.001(6)
C5_13 0.074(8) 0.017(6) 0.036(8) 0.008(5) -0.002(6) 0.008(5)
C6_13 0.052(6) 0.012(6) 0.037(7) 0.009(5) -0.005(5) -0.001(5)
C7_13 0.059(7) 0.036(9) 0.041(9) 0.023(7) -0.012(6) -0.008(6)
C8_13 0.14(2) 0.035(11) 0.062(13) -0.022(10) -0.027(13) 0.012(12)
S1_14 0.026(2) 0.031(2) 0.028(2) 0.0052(17) -0.0002(16) 0.0066(16)
C1_14 0.026(5) 0.018(7) 0.034(5) 0.007(5) 0.003(4) -0.001(5)
C2_14 0.025(5) 0.024(7) 0.040(6) 0.001(5) -0.001(4) 0.003(5)
C3_14 0.027(6) 0.039(9) 0.043(6) 0.004(6) 0.001(5) 0.001(5)
C4_14 0.037(6) 0.036(9) 0.043(7) 0.004(6) 0.003(5) 0.004(6)
C5_14 0.040(6) 0.038(9) 0.034(6) 0.014(6) 0.003(5) 0.006(6)
C6_14 0.034(6) 0.034(8) 0.037(6) 0.015(6) 0.001(5) 0.003(6)
C7_14 0.037(8) 0.044(10) 0.047(7) 0.009(7) -0.004(6) 0.013(7)
C8_14 0.039(11) 0.073(13) 0.053(11) 0.023(10) 0.016(9) 0.003(9)
S1_15 0.029(2) 0.034(2) 0.027(2) 0.0097(17) 0.0033(17) 0.0047(17)
C1_15 0.019(6) 0.045(6) 0.017(5) 0.006(4) 0.013(4) 0.005(5)
C2_15 0.061(9) 0.051(7) 0.032(7) -0.001(5) -0.004(6) 0.018(6)
C3_15 0.064(9) 0.052(8) 0.031(7) 0.003(6) -0.006(6) 0.011(6)
C4_15 0.039(8) 0.052(7) 0.034(7) 0.010(5) 0.005(6) 0.001(6)
C5_15 0.040(8) 0.054(7) 0.035(7) 0.011(5) 0.004(6) 0.007(6)
C6_15 0.035(7) 0.052(7) 0.034(7) 0.010(5) 0.005(5) 0.012(6)
C7_15 0.097(13) 0.064(9) 0.048(10) -0.010(8) -0.018(10) 0.040(9)
C8_15 0.051(12) 0.074(13) 0.039(10) 0.000(9) -0.019(9) -0.015(10)
S1_16 0.037(2) 0.028(2) 0.031(2) 0.0066(17) -0.0029(18) -0.0021(17)
C1_16 0.035(5) 0.025(8) 0.035(6) 0.001(5) -0.004(4) -0.002(5)
C2_16 0.037(6) 0.026(8) 0.036(6) 0.002(5) -0.003(4) -0.003(5)
C3_16 0.034(6) 0.026(8) 0.040(7) 0.003(6) -0.002(5) -0.003(5)
C4_16 0.040(7) 0.024(8) 0.042(7) -0.001(6) -0.011(5) 0.001(6)
C5_16 0.044(6) 0.025(8) 0.043(7) 0.003(6) -0.007(5) 0.004(6)
C6_16 0.043(6) 0.020(7) 0.036(6) -0.006(5) -0.009(5) -0.001(5)
C7_16 0.040(9) 0.072(12) 0.049(8) 0.028(8) 0.002(6) 0.006(8)
C8_16 0.041(11) 0.066(13) 0.072(13) 0.001(10) -0.001(10) 0.023(9)
S1_17 0.034(2) 0.032(2) 0.030(2) 0.0049(17) 0.0010(18) 0.0026(17)
C1_17 0.047(6) 0.028(6) 0.021(6) -0.004(5) 0.001(5) 0.005(5)
C2_17 0.055(6) 0.039(7) 0.034(8) 0.009(6) 0.004(5) 0.009(5)
C3_17 0.056(7) 0.050(8) 0.035(8) 0.016(7) 0.006(6) 0.007(6)
C4_17 0.056(7) 0.051(8) 0.031(8) 0.006(7) 0.004(6) 0.004(6)
C5_17 0.053(7) 0.048(8) 0.040(9) 0.007(7) 0.008(6) 0.007(6)
C6_17 0.049(6) 0.036(8) 0.044(8) 0.009(7) 0.009(6) 0.010(5)
C7_17 0.058(7) 0.056(10) 0.035(9) 0.014(8) 0.006(6) 0.014(7)
C8_17 0.073(14) 0.080(15) 0.057(13) 0.022(11) 0.013(11) -0.008(11)
S1_18 0.045(3) 0.029(2) 0.037(2) 0.0056(18) 0.0032(19) 0.0107(19)
C1_18 0.041(7) 0.029(5) 0.030(6) 0.006(4) -0.003(5) 0.017(5)
C2_18 0.053(8) 0.028(6) 0.039(7) 0.003(5) -0.011(5) 0.017(5)
C3_18 0.070(9) 0.044(8) 0.049(7) -0.004(6) -0.005(6) 0.025(6)
C4_18 0.064(10) 0.064(8) 0.044(8) 0.002(6) -0.007(7) 0.027(6)
C5_18 0.061(10) 0.067(8) 0.051(8) 0.000(6) 0.013(7) 0.018(7)
C6_18 0.048(8) 0.048(7) 0.043(7) 0.010(5) 0.005(6) 0.016(6)
C7_18 0.069(9) 0.035(8) 0.060(10) 0.003(7) 0.004(8) 0.017(7)
C8_18 0.13(2) 0.12(2) 0.072(15) -0.022(14) 0.019(15) 0.075(17)

loop_
_atom_type_symbol
_atom_type_description
_atom_type_scat_dispersion_real
_atom_type_scat_dispersion_imag
_atom_type_scat_source
C C 0.0033 0.0016 'International Tables Vol C Tables 4.2.6.8 and 6.1.1.4'
H H 0.0000 0.0000 'International Tables Vol C Tables 4.2.6.8 and 6.1.1.4'
Ag Ag -0.8971 1.1015 'International Tables Vol C Tables 4.2.6.8 and 6.1.1.4'
Cl Cl 0.1484 0.1585 'International Tables Vol C Tables 4.2.6.8 and 6.1.1.4'
P P 0.1023 0.0942 'International Tables Vol C Tables 4.2.6.8 and 6.1.1.4'
S S 0.1246 0.1234 'International Tables Vol C Tables 4.2.6.8 and 6.1.1.4'

loop_
_geom_angle_atom_site_label_1
_geom_angle_atom_site_label_2
_geom_angle_atom_site_label_3
_geom_angle
Ag02 Ag01 Ag03 61.91(4)
Ag02 Ag01 Ag04 64.49(4)
Ag02 Ag01 Ag05 61.97(4)
Ag02 Ag01 Ag06 116.44(4)
Ag02 Ag01 Ag07 178.66(5)
Ag02 Ag01 Ag08 115.86(5)
Ag02 Ag01 Ag09 117.11(5)
Ag02 Ag01 Ag0A 64.76(4)
Ag02 Ag01 Ag0B 116.70(5)
Ag02 Ag01 Ag0C 117.56(5)
Ag02 Ag01 Ag0D 64.62(4)
Ag03 Ag01 Ag06 178.15(5)
Ag03 Ag01 Ag08 64.49(4)
Ag03 Ag01 Ag0C 115.29(4)
Ag03 Ag01 Ag0D 63.45(4)
Ag04 Ag01 Ag03 116.56(5)
Ag04 Ag01 Ag06 61.61(4)
Ag04 Ag01 Ag08 178.62(5)
Ag04 Ag01 Ag0A 62.06(4)
Ag04 Ag01 Ag0C 65.11(4)
Ag04 Ag01 Ag0D 117.92(4)
Ag05 Ag01 Ag03 62.11(4)
Ag05 Ag01 Ag04 64.35(4)
Ag05 Ag01 Ag06 116.56(5)
Ag05 Ag01 Ag08 117.02(4)
Ag05 Ag01 Ag0A 115.80(4)
Ag05 Ag01 Ag0C 64.44(4)
Ag05 Ag01 Ag0D 116.15(5)
Ag07 Ag01 Ag03 117.56(4)
Ag07 Ag01 Ag04 115.22(5)
Ag07 Ag01 Ag05 116.69(5)
Ag07 Ag01 Ag06 64.06(4)
Ag07 Ag01 Ag08 64.47(4)
Ag07 Ag01 Ag0A 116.37(4)
Ag07 Ag01 Ag0C 61.39(4)
Ag07 Ag01 Ag0D 116.39(5)
Ag08 Ag01 Ag06 117.34(5)
Ag08 Ag01 Ag0C 115.43(4)
Ag08 Ag01 Ag0D 61.55(4)
Ag09 Ag01 Ag03 64.87(4)
Ag09 Ag01 Ag04 117.43(5)
Ag09 Ag01 Ag05 65.09(4)
Ag09 Ag01 Ag06 115.99(5)
Ag09 Ag01 Ag07 61.75(4)
Ag09 Ag01 Ag08 63.72(4)
Ag09 Ag01 Ag0A 177.84(5)
Ag09 Ag01 Ag0B 115.04(4)
Ag09 Ag01 Ag0C 61.29(4)
Ag09 Ag01 Ag0D 116.00(4)
Ag0A Ag01 Ag03 117.28(5)
Ag0A Ag01 Ag06 61.87(4)
Ag0A Ag01 Ag08 116.76(5)
Ag0A Ag01 Ag0C 117.09(4)
Ag0A Ag01 Ag0D 65.59(4)
Ag0B Ag01 Ag03 115.95(5)
Ag0B Ag01 Ag04 116.79(4)
Ag0B Ag01 Ag05 177.93(5)
Ag0B Ag01 Ag06 65.36(4)
Ag0B Ag01 Ag07 64.63(4)
Ag0B Ag01 Ag08 61.83(4)
Ag0B Ag01 Ag0A 64.15(4)
Ag0B Ag01 Ag0C 117.54(5)
Ag0B Ag01 Ag0D 61.84(4)
Ag0C Ag01 Ag06 64.46(4)
Ag0D Ag01 Ag06 116.89(4)
Ag0D Ag01 Ag0C 176.95(5)
Ag01 Ag02 Ag03 59.52(3)
Ag01 Ag02 Ag04 57.87(3)
Ag01 Ag02 Ag05 59.11(3)
Ag01 Ag02 Ag0A 57.74(3)
Ag01 Ag02 Ag0D 58.18(3)
Ag01 Ag02 Ag0F 117.25(5)
Ag01 Ag02 Ag0I 111.86(4)
Ag03 Ag02 Ag04 109.04(4)
Ag03 Ag02 Ag0A 109.35(4)
Ag03 Ag02 Ag0D 60.48(3)
Ag03 Ag02 Ag0F 176.48(5)
Ag03 Ag02 Ag0I 69.15(4)
Ag04 Ag02 Ag0A 57.74(3)
Ag04 Ag02 Ag0D 107.20(4)
Ag04 Ag02 Ag0I 165.33(5)
Ag05 Ag02 Ag03 60.36(4)
Ag05 Ag02 Ag04 61.10(3)
Ag05 Ag02 Ag0A 107.68(4)
Ag05 Ag02 Ag0D 108.45(4)
Ag05 Ag02 Ag0F 119.79(5)
Ag05 Ag02 Ag0I 124.93(4)
Ag0A Ag02 Ag0D 61.04(3)
Ag0A Ag02 Ag0I 108.45(4)
Ag0D Ag02 Ag0I 58.78(4)
Ag0F Ag02 Ag04 68.98(4)
Ag0F Ag02 Ag0A 67.15(4)
Ag0F Ag02 Ag0D 116.97(4)
Ag0F Ag02 Ag0I 111.98(4)
S1_2 Ag02 Ag01 156.42(10)
S1_2 Ag02 Ag03 115.60(9)
S1_2 Ag02 Ag04 135.11(9)
S1_2 Ag02 Ag05 141.66(9)
S1_2 Ag02 Ag0A 109.02(9)
S1_2 Ag02 Ag0D 98.70(9)
S1_2 Ag02 Ag0F 66.69(9)
S1_2 Ag02 Ag0I 50.51(9)
Ag01 Ag03 Ag02 58.56(3)
Ag01 Ag03 Ag05 58.56(3)
Ag01 Ag03 Ag08 57.76(3)
Ag01 Ag03 Ag09 57.18(3)
Ag01 Ag03 Ag0D 58.31(3)
Ag01 Ag03 Ag0I 102.83(4)
Ag01 Ag03 Ag0O 115.10(4)
Ag01 Ag03 Ag0P 110.64(5)
Ag02 Ag03 Ag05 59.66(3)
Ag02 Ag03 Ag08 107.51(4)
Ag02 Ag03 Ag09 107.81(4)
Ag02 Ag03 Ag0D 61.67(3)
Ag02 Ag03 Ag0I 58.13(3)
Ag02 Ag03 Ag0O 118.78(5)
Ag02 Ag03 Ag0P 128.82(5)
Ag05 Ag03 Ag08 108.37(4)
Ag05 Ag03 Ag09 61.18(3)
Ag05 Ag03 Ag0D 108.83(4)
Ag05 Ag03 Ag0I 114.13(4)
Ag05 Ag03 Ag0O 173.61(5)
Ag05 Ag03 Ag0P 72.33(4)
Ag08 Ag03 Ag09 58.99(3)
Ag08 Ag03 Ag0I 108.60(4)
Ag08 Ag03 Ag0O 65.73(4)
Ag08 Ag03 Ag0P 103.21(4)
Ag09 Ag03 Ag0I 159.59(4)
Ag09 Ag03 Ag0O 115.39(4)
Ag09 Ag03 Ag0P 57.27(3)
Ag0D Ag03 Ag08 57.77(3)
Ag0D Ag03 Ag09 105.66(4)
Ag0D Ag03 Ag0I 55.54(3)
Ag0D Ag03 Ag0O 66.25(4)
Ag0D Ag03 Ag0P 160.73(5)
Ag0O Ag03 Ag0I 67.01(4)
Ag0O Ag03 Ag0P 110.85(4)
Ag0P Ag03 Ag0I 142.59(5)
S1_5 Ag03 Ag01 156.41(10)
S1_5 Ag03 Ag02 142.31(9)
S1_5 Ag03 Ag05 116.73(10)
S1_5 Ag03 Ag08 108.65(9)
S1_5 Ag03 Ag09 99.62(9)
S1_5 Ag03 Ag0D 134.25(10)
S1_5 Ag03 Ag0I 99.89(9)
S1_5 Ag03 Ag0O 68.58(9)
S1_5 Ag03 Ag0P 50.39(9)
Ag01 Ag04 Ag02 57.64(3)
Ag01 Ag04 Ag05 57.80(3)
Ag01 Ag04 Ag06 59.70(3)
Ag01 Ag04 Ag0A 58.97(3)
Ag01 Ag04 Ag0C 57.87(3)
Ag01 Ag04 Ag0F 105.20(4)
Ag01 Ag04 Ag0J 117.50(5)
Ag01 Ag04 Ag0N 108.36(4)
Ag02 Ag04 Ag0C 106.13(4)
Ag02 Ag04 Ag0F 55.09(3)
Ag02 Ag04 Ag0N 162.53(5)
Ag05 Ag04 Ag02 57.71(3)
Ag05 Ag04 Ag0C 59.88(3)
Ag05 Ag04 Ag0F 105.23(4)
Ag05 Ag04 Ag0N 106.87(4)
Ag06 Ag04 Ag02 109.10(4)
Ag06 Ag04 Ag05 109.43(4)
Ag06 Ag04 Ag0A 60.21(4)
Ag06 Ag04 Ag0C 61.31(3)
Ag06 Ag04 Ag0F 119.76(4)
Ag06 Ag04 Ag0J 170.21(5)
Ag06 Ag04 Ag0N 66.20(4)
Ag0A Ag04 Ag02 61.32(4)
Ag0A Ag04 Ag05 107.84(4)
Ag0A Ag04 Ag0C 108.46(4)
Ag0A Ag04 Ag0F 63.00(3)
Ag0A Ag04 Ag0J 127.67(5)
Ag0A Ag04 Ag0N 122.96(5)
Ag0C Ag04 Ag0F 161.15(4)
Ag0C Ag04 Ag0N 56.52(3)
Ag0J Ag04 Ag02 74.00(4)
Ag0J Ag04 Ag05 63.87(4)
Ag0J Ag04 Ag0C 108.99(4)
Ag0J Ag04 Ag0F 69.80(4)
Ag0J Ag04 Ag0N 107.96(4)
Ag0N Ag04 Ag0F 142.30(4)
S1_7 Ag04 Ag01 152.08(10)
S1_7 Ag04 Ag02 138.85(10)
S1_7 Ag04 Ag05 107.84(9)
S1_7 Ag04 Ag06 112.05(9)
S1_7 Ag04 Ag0A 143.84(9)
S1_7 Ag04 Ag0C 94.38(9)
S1_7 Ag04 Ag0F 101.71(9)
S1_7 Ag04 Ag0J 65.60(9)
S1_7 Ag04 Ag0N 49.48(9)
Ag01 Ag05 Ag02 58.92(3)
Ag01 Ag05 Ag03 59.33(3)
Ag01 Ag05 Ag04 57.85(3)
Ag01 Ag05 Ag09 57.43(3)
Ag01 Ag05 Ag0C 58.23(3)
Ag01 Ag05 Ag0E 117.48(5)
Ag01 Ag05 Ag0J 111.86(4)
Ag02 Ag05 Ag03 59.98(3)
Ag02 Ag05 Ag04 61.19(3)
Ag02 Ag05 Ag09 108.14(4)
Ag02 Ag05 Ag0C 109.67(4)
Ag02 Ag05 Ag0E 175.26(5)
Ag02 Ag05 Ag0J 72.75(4)
Ag03 Ag05 Ag04 108.81(4)
Ag03 Ag05 Ag09 61.28(4)
Ag03 Ag05 Ag0C 107.96(4)
Ag03 Ag05 Ag0E 121.66(4)
Ag03 Ag05 Ag0J 128.91(5)
Ag04 Ag05 Ag09 105.95(4)
Ag04 Ag05 Ag0C 60.84(3)
Ag04 Ag05 Ag0J 57.74(3)
Ag09 Ag05 Ag0J 161.66(5)
Ag0C Ag05 Ag09 56.98(3)
Ag0C Ag05 Ag0J 105.04(4)
Ag0E Ag05 Ag04 114.54(5)
Ag0E Ag05 Ag09 70.47(4)
Ag0E Ag05 Ag0C 65.69(4)
Ag0E Ag05 Ag0J 107.07(4)
S1_11 Ag05 Ag01 153.18(9)
S1_11 Ag05 Ag02 119.10(9)
S1_11 Ag05 Ag03 146.11(9)
S1_11 Ag05 Ag04 96.71(9)
S1_11 Ag05 Ag09 132.76(9)
S1_11 Ag05 Ag0C 103.79(9)
S1_11 Ag05 Ag0E 62.43(8)
S1_11 Ag05 Ag0J 49.86(8)
Ag01 Ag06 Ag04 58.69(3)
Ag01 Ag06 Ag07 57.46(3)
Ag01 Ag06 Ag0A 58.57(3)
Ag01 Ag06 Ag0B 56.81(3)
Ag01 Ag06 Ag0C 57.72(3)
Ag01 Ag06 Ag0H 108.84(4)
Ag01 Ag06 Ag0M 114.96(4)
Ag01 Ag06 Ag0N 103.77(4)
Ag04 Ag06 Ag07 107.32(4)
Ag04 Ag06 Ag0A 59.96(4)
Ag04 Ag06 Ag0B 107.21(4)
Ag04 Ag06 Ag0C 61.71(3)
Ag04 Ag06 Ag0H 122.55(5)
Ag04 Ag06 Ag0M 122.73(5)
Ag04 Ag06 Ag0N 60.95(3)
Ag07 Ag06 Ag0B 59.54(3)
Ag07 Ag06 Ag0C 57.17(3)
Ag07 Ag06 Ag0H 107.77(4)
Ag07 Ag06 Ag0M 63.70(4)
Ag07 Ag06 Ag0N 106.10(4)
Ag0A Ag06 Ag07 108.02(4)
Ag0A Ag06 Ag0B 60.08(3)
Ag0A Ag06 Ag0C 108.58(4)
Ag0A Ag06 Ag0H 66.64(4)
Ag0A Ag06 Ag0M 171.55(5)
Ag0A Ag06 Ag0N 117.81(4)
Ag0B Ag06 Ag0H 58.07(3)
Ag0B Ag06 Ag0N 159.55(4)
Ag0C Ag06 Ag0B 105.16(4)
Ag0C Ag06 Ag0H 163.06(5)
Ag0C Ag06 Ag0N 55.02(3)
Ag0H Ag06 Ag0N 141.90(4)
Ag0M Ag06 Ag0B 112.25(4)
Ag0M Ag06 Ag0C 68.94(4)
Ag0M Ag06 Ag0H 113.25(4)
Ag0M Ag06 Ag0N 67.91(4)
S1_3 Ag06 Ag01 154.09(9)
S1_3 Ag06 Ag04 141.98(9)
S1_3 Ag06 Ag07 110.10(9)
S1_3 Ag06 Ag0A 112.85(9)
S1_3 Ag06 Ag0B 97.36(9)
S1_3 Ag06 Ag0C 138.51(10)
S1_3 Ag06 Ag0H 50.09(9)
S1_3 Ag06 Ag0M 70.39(9)
S1_3 Ag06 Ag0N 101.61(9)
Ag01 Ag07 Ag06 58.48(3)
Ag01 Ag07 Ag08 58.14(3)
Ag01 Ag07 Ag09 59.10(3)
Ag01 Ag07 Ag0B 57.67(3)
Ag01 Ag07 Ag0C 59.79(4)
Ag01 Ag07 Ag0G 107.12(4)
Ag01 Ag07 Ag0K 119.69(5)
Ag01 Ag07 Ag0M 111.06(4)
Ag06 Ag07 Ag08 107.57(4)
Ag06 Ag07 Ag0B 61.12(3)
Ag06 Ag07 Ag0G 163.22(5)
Ag06 Ag07 Ag0M 58.32(3)
Ag08 Ag07 Ag0G 55.65(3)
Ag08 Ag07 Ag0M 165.57(5)
Ag09 Ag07 Ag06 109.11(4)
Ag09 Ag07 Ag08 60.66(4)
Ag09 Ag07 Ag0B 107.21(4)
Ag09 Ag07 Ag0C 59.89(4)
Ag09 Ag07 Ag0G 64.59(3)
Ag09 Ag07 Ag0K 123.19(5)
Ag09 Ag07 Ag0M 124.26(5)
Ag0B Ag07 Ag08 57.64(3)
Ag0B Ag07 Ag0G 104.75(4)
Ag0B Ag07 Ag0M 109.15(4)
Ag0C Ag07 Ag06 61.97(3)
Ag0C Ag07 Ag08 108.87(4)
Ag0C Ag07 Ag0B 110.20(4)
Ag0C Ag07 Ag0G 120.50(4)
Ag0C Ag07 Ag0K 176.50(5)
Ag0C Ag07 Ag0M 68.56(4)
Ag0K Ag07 Ag06 114.64(4)
Ag0K Ag07 Ag08 72.63(4)
Ag0K Ag07 Ag0B 67.73(4)
Ag0K Ag07 Ag0G 62.98(3)
Ag0K Ag07 Ag0M 109.17(4)
Ag0M Ag07 Ag0G 138.40(4)
S1_14 Ag07 Ag01 155.83(9)
S1_14 Ag07 Ag06 97.50(9)
S1_14 Ag07 Ag08 136.98(9)
S1_14 Ag07 Ag09 141.04(9)
S1_14 Ag07 Ag0B 110.48(9)
S1_14 Ag07 Ag0C 113.72(9)
S1_14 Ag07 Ag0G 96.12(9)
S1_14 Ag07 Ag0K 65.20(9)
S1_14 Ag07 Ag0M 49.70(9)
Ag01 Ag08 Ag03 57.75(3)
Ag01 Ag08 Ag07 57.39(3)
Ag01 Ag08 Ag09 57.74(3)
Ag01 Ag08 Ag0B 58.68(3)
Ag01 Ag08 Ag0D 59.26(3)
Ag01 Ag08 Ag0G 118.09(5)
Ag01 Ag08 Ag0O 107.71(4)
Ag03 Ag08 Ag0O 57.20(3)
Ag07 Ag08 Ag03 106.23(4)
Ag07 Ag08 Ag0G 68.99(4)
Ag07 Ag08 Ag0O 163.39(5)
Ag09 Ag08 Ag03 60.56(3)
Ag09 Ag08 Ag07 57.56(3)
Ag09 Ag08 Ag0G 68.93(4)
Ag09 Ag08 Ag0O 109.50(4)
Ag0B Ag08 Ag03 107.74(4)
Ag0B Ag08 Ag07 61.07(3)
Ag0B Ag08 Ag09 107.48(4)
Ag0B Ag08 Ag0D 60.02(4)
Ag0B Ag08 Ag0G 118.60(5)
Ag0B Ag08 Ag0O 119.78(4)
Ag0D Ag08 Ag03 60.38(3)
Ag0D Ag08 Ag07 108.51(4)
Ag0D Ag08 Ag09 109.02(4)
Ag0D Ag08 Ag0G 177.31(5)
Ag0D Ag08 Ag0O 63.79(4)
Ag0G Ag08 Ag03 119.00(4)
Ag0G Ag08 Ag0O 118.34(4)
S1_12 Ag08 Ag01 150.89(10)
S1_12 Ag08 Ag03 93.14(9)
S1_12 Ag08 Ag07 142.53(10)
S1_12 Ag08 Ag09 110.00(10)
S1_12 Ag08 Ag0B 142.41(10)
S1_12 Ag08 Ag0D 108.95(10)
S1_12 Ag08 Ag0G 73.58(10)
S1_12 Ag08 Ag0O 48.12(9)
Ag01 Ag09 Ag03 57.95(3)
Ag01 Ag09 Ag05 57.48(3)
Ag01 Ag09 Ag07 59.15(3)
Ag01 Ag09 Ag08 58.54(3)
Ag01 Ag09 Ag0C 59.87(3)
Ag01 Ag09 Ag0E 103.10(4)
Ag01 Ag09 Ag0G 107.69(4)
Ag01 Ag09 Ag0P 116.71(5)
Ag03 Ag09 Ag0E 104.02(4)
Ag03 Ag09 Ag0G 108.25(4)
Ag05 Ag09 Ag03 57.54(3)
Ag05 Ag09 Ag0E 53.43(3)
Ag05 Ag09 Ag0G 162.76(5)
Ag07 Ag09 Ag03 109.48(4)
Ag07 Ag09 Ag05 108.18(4)
Ag07 Ag09 Ag08 61.78(4)
Ag07 Ag09 Ag0E 118.15(4)
Ag07 Ag09 Ag0G 65.32(3)
Ag07 Ag09 Ag0P 170.55(5)
Ag08 Ag09 Ag03 60.46(3)
Ag08 Ag09 Ag05 106.64(4)
Ag08 Ag09 Ag0E 159.90(4)
Ag08 Ag09 Ag0G 56.13(3)
Ag0C Ag09 Ag03 108.45(4)
Ag0C Ag09 Ag05 61.32(4)
Ag0C Ag09 Ag07 60.06(4)
Ag0C Ag09 Ag08 109.90(4)
Ag0C Ag09 Ag0E 60.62(3)
Ag0C Ag09 Ag0G 121.35(4)
Ag0C Ag09 Ag0P 126.61(5)
Ag0G Ag09 Ag0E 143.77(4)
Ag0P Ag09 Ag03 63.04(4)
Ag0P Ag09 Ag05 73.32(4)
Ag0P Ag09 Ag08 108.78(5)
Ag0P Ag09 Ag0E 70.49(4)
Ag0P Ag09 Ag0G 110.45(4)
S1_4 Ag09 Ag01 146.10(10)
S1_4 Ag09 Ag03 104.56(10)
S1_4 Ag09 Ag05 141.59(9)
S1_4 Ag09 Ag07 109.98(9)
S1_4 Ag09 Ag08 87.72(9)
S1_4 Ag09 Ag0C 146.95(10)
S1_4 Ag09 Ag0E 109.66(9)
S1_4 Ag09 Ag0G 46.32(8)
S1_4 Ag09 Ag0P 68.32(9)
Ag01 Ag0A Ag02 57.50(3)
Ag01 Ag0A Ag04 58.97(3)
Ag01 Ag0A Ag06 59.56(3)
Ag01 Ag0A Ag0B 57.88(3)
Ag01 Ag0A Ag0D 57.57(3)
Ag01 Ag0A Ag0F 107.08(4)
Ag01 Ag0A Ag0H 104.72(4)
Ag01 Ag0A Ag0L 112.47(4)
Ag02 Ag0A Ag0D 59.59(3)
Ag02 Ag0A Ag0F 55.83(3)
Ag02 Ag0A Ag0H 161.53(4)
Ag04 Ag0A Ag02 60.93(3)
Ag04 Ag0A Ag06 59.83(4)
Ag04 Ag0A Ag0B 108.90(4)
Ag04 Ag0A Ag0D 108.58(4)
Ag04 Ag0A Ag0F 65.58(4)
Ag04 Ag0A Ag0H 116.45(4)
Ag04 Ag0A Ag0L 170.27(5)
Ag06 Ag0A Ag02 108.49(4)
Ag06 Ag0A Ag0B 62.37(4)
Ag06 Ag0A Ag0D 108.36(4)
Ag06 Ag0A Ag0F 121.81(4)
Ag06 Ag0A Ag0H 60.19(3)
Ag06 Ag0A Ag0L 121.39(5)
Ag0B Ag0A Ag02 105.78(4)
Ag0B Ag0A Ag0D 57.34(3)
Ag0B Ag0A Ag0F 161.52(5)
Ag0B Ag0A Ag0H 56.61(3)
Ag0D Ag0A Ag0F 106.46(4)
Ag0D Ag0A Ag0H 108.10(4)
Ag0F Ag0A Ag0H 141.87(4)
Ag0L Ag0A Ag02 111.24(5)
Ag0L Ag0A Ag0B 66.48(4)
Ag0L Ag0A Ag0D 61.69(4)
Ag0L Ag0A Ag0F 115.90(5)
Ag0L Ag0A Ag0H 68.89(4)
S1_6 Ag0A Ag01 150.60(10)
S1_6 Ag0A Ag02 93.12(9)
S1_6 Ag0A Ag04 110.10(9)
S1_6 Ag0A Ag06 142.55(10)
S1_6 Ag0A Ag0B 141.00(10)
S1_6 Ag0A Ag0D 108.95(9)
S1_6 Ag0A Ag0F 48.24(9)
S1_6 Ag0A Ag0H 104.42(9)
S1_6 Ag0A Ag0L 74.97(9)
Ag01 Ag0B Ag06 57.83(3)
Ag01 Ag0B Ag07 57.70(3)
Ag01 Ag0B Ag08 59.49(3)
Ag01 Ag0B Ag0A 57.97(3)
Ag01 Ag0B Ag0D 59.52(4)
Ag01 Ag0B Ag0H 113.77(4)
Ag01 Ag0B Ag0K 108.03(4)
Ag01 Ag0B Ag0L 104.18(4)
Ag06 Ag0B Ag0K 103.15(4)
Ag06 Ag0B Ag0L 108.16(4)
Ag07 Ag0B Ag06 59.34(3)
Ag07 Ag0B Ag0H 111.34(4)
Ag07 Ag0B Ag0K 54.87(3)
Ag07 Ag0B Ag0L 161.17(5)
Ag08 Ag0B Ag06 109.07(4)
Ag08 Ag0B Ag07 61.29(3)
Ag08 Ag0B Ag0A 109.56(4)
Ag08 Ag0B Ag0D 60.01(3)
Ag08 Ag0B Ag0H 171.62(5)
Ag08 Ag0B Ag0K 68.64(4)
Ag08 Ag0B Ag0L 116.18(4)
Ag0A Ag0B Ag06 57.55(3)
Ag0A Ag0B Ag07 105.82(4)
Ag0A Ag0B Ag0H 67.54(4)
Ag0A Ag0B Ag0K 159.72(5)
Ag0A Ag0B Ag0L 56.25(3)
Ag0D Ag0B Ag06 108.72(4)
Ag0D Ag0B Ag07 108.68(4)
Ag0D Ag0B Ag0A 62.61(3)
Ag0D Ag0B Ag0H 122.25(5)
Ag0D Ag0B Ag0K 125.76(4)
Ag0D Ag0B Ag0L 59.79(3)
Ag0H Ag0B Ag06 62.61(3)
Ag0H Ag0B Ag0K 111.14(4)
Ag0H Ag0B Ag0L 69.31(4)
Ag0L Ag0B Ag0K 143.59(4)
S1_13 Ag0B Ag01 149.67(10)
S1_13 Ag0B Ag06 104.77(10)
S1_13 Ag0B Ag07 92.36(10)
S1_13 Ag0B Ag08 112.90(9)
S1_13 Ag0B Ag0A 137.46(9)
S1_13 Ag0B Ag0D 146.16(10)
S1_13 Ag0B Ag0H 70.06(8)
S1_13 Ag0B Ag0K 47.96(8)
S1_13 Ag0B Ag0L 105.05(9)
Ag01 Ag0C Ag04 57.02(3)
Ag01 Ag0C Ag05 57.33(3)
Ag01 Ag0C Ag06 57.82(3)
Ag01 Ag0C Ag07 58.81(4)
Ag01 Ag0C Ag09 58.85(4)
Ag01 Ag0C Ag0E 107.87(4)
Ag01 Ag0C Ag0M 103.73(4)
Ag01 Ag0C Ag0N 114.30(5)
Ag04 Ag0C Ag0E 105.32(4)
Ag04 Ag0C Ag0M 106.58(4)
Ag05 Ag0C Ag04 59.29(3)
Ag05 Ag0C Ag06 105.46(4)
Ag05 Ag0C Ag0E 55.86(3)
Ag05 Ag0C Ag0M 160.06(5)
Ag06 Ag0C Ag04 56.98(3)
Ag06 Ag0C Ag0E 160.88(5)
Ag06 Ag0C Ag0M 55.25(3)
Ag07 Ag0C Ag04 106.48(4)
Ag07 Ag0C Ag05 108.47(4)
Ag07 Ag0C Ag06 60.86(3)
Ag07 Ag0C Ag0E 125.34(4)
Ag07 Ag0C Ag0M 59.68(3)
Ag07 Ag0C Ag0N 120.27(5)
Ag09 Ag0C Ag04 108.45(4)
Ag09 Ag0C Ag05 61.70(4)
Ag09 Ag0C Ag06 108.36(4)
Ag09 Ag0C Ag07 60.05(4)
Ag09 Ag0C Ag0E 68.23(4)
Ag09 Ag0C Ag0M 116.19(4)
Ag09 Ag0C Ag0N 172.48(5)
Ag0E Ag0C Ag0M 143.73(4)
Ag0N Ag0C Ag04 64.05(4)
Ag0N Ag0C Ag05 112.59(4)
Ag0N Ag0C Ag06 67.58(4)
Ag0N Ag0C Ag0E 113.36(4)
Ag0N Ag0C Ag0M 67.27(4)
S1_8 Ag0C Ag01 153.27(10)
S1_8 Ag0C Ag04 110.02(9)
S1_8 Ag0C Ag05 96.01(9)
S1_8 Ag0C Ag06 138.76(9)
S1_8 Ag0C Ag07 142.85(9)
S1_8 Ag0C Ag09 112.81(9)
S1_8 Ag0C Ag0E 49.69(9)
S1_8 Ag0C Ag0M 102.49(9)
S1_8 Ag0C Ag0N 71.77(9)
Ag01 Ag0D Ag02 57.20(3)
Ag01 Ag0D Ag03 58.24(3)
Ag01 Ag0D Ag08 59.19(3)
Ag01 Ag0D Ag0A 56.84(3)
Ag01 Ag0D Ag0B 58.64(4)
Ag01 Ag0D Ag0I 113.85(5)
Ag01 Ag0D Ag0L 108.04(4)
Ag01 Ag0D Ag0O 107.66(4)
Ag02 Ag0D Ag0A 59.36(3)
Ag02 Ag0D Ag0L 107.51(4)
Ag02 Ag0D Ag0O 108.12(4)
Ag03 Ag0D Ag02 57.85(3)
Ag03 Ag0D Ag0A 105.91(4)
Ag03 Ag0D Ag0I 69.44(4)
Ag03 Ag0D Ag0L 163.25(5)
Ag03 Ag0D Ag0O 57.56(3)
Ag08 Ag0D Ag02 107.72(4)
Ag08 Ag0D Ag03 61.85(3)
Ag08 Ag0D Ag0A 107.52(4)
Ag08 Ag0D Ag0B 59.97(3)
Ag08 Ag0D Ag0I 124.68(5)
Ag08 Ag0D Ag0L 121.71(5)
Ag08 Ag0D Ag0O 63.79(4)
Ag0A Ag0D Ag0L 57.43(3)
Ag0A Ag0D Ag0O 163.24(5)
Ag0B Ag0D Ag02 107.77(4)
Ag0B Ag0D Ag03 108.85(4)
Ag0B Ag0D Ag0A 60.05(3)
Ag0B Ag0D Ag0I 169.16(5)
Ag0B Ag0D Ag0L 65.81(4)
Ag0B Ag0D Ag0O 119.74(4)
Ag0I Ag0D Ag02 61.95(4)
Ag0I Ag0D Ag0A 109.64(4)
Ag0I Ag0D Ag0L 112.60(5)
Ag0I Ag0D Ag0O 68.97(4)
Ag0L Ag0D Ag0O 139.17(5)
S1_10 Ag0D Ag01 152.93(9)
S1_10 Ag0D Ag02 108.99(9)
S1_10 Ag0D Ag03 138.15(9)
S1_10 Ag0D Ag08 142.78(9)
S1_10 Ag0D Ag0A 96.24(9)
S1_10 Ag0D Ag0B 112.97(9)
S1_10 Ag0D Ag0I 69.80(9)
S1_10 Ag0D Ag0L 50.56(9)
S1_10 Ag0D Ag0O 98.69(9)
Ag05 Ag0E Ag09 56.10(3)
Ag05 Ag0E Ag0C 58.45(3)
Ag0C Ag0E Ag09 51.15(3)
S1_8 Ag0E Ag05 98.91(9)
S1_8 Ag0E Ag09 97.68(9)
S1_8 Ag0E Ag0C 50.51(9)
S1_8 Ag0E S1_11 95.76(11)
S1_11 Ag0E Ag05 52.54(8)
S1_11 Ag0E Ag09 108.55(8)
S1_11 Ag0E Ag0C 92.35(8)
S1_15 Ag0E Ag05 102.46(10)
S1_15 Ag0E Ag09 80.87(9)
S1_15 Ag0E Ag0C 131.66(10)
S1_15 Ag0E S1_8 152.86(13)
S1_15 Ag0E S1_11 110.48(12)
Ag02 Ag0F Ag04 55.93(3)
Ag02 Ag0F Ag0A 57.02(3)
Ag0A Ag0F Ag04 51.42(3)
S1_6 Ag0F Ag02 94.67(9)
S1_6 Ag0F Ag04 97.32(9)
S1_6 Ag0F Ag0A 48.93(9)
S1_9 Ag0F Ag02 96.49(9)
S1_9 Ag0F Ag04 89.75(9)
S1_9 Ag0F Ag0A 140.20(10)
S1_9 Ag0F S1_6 168.79(13)
Ag08 Ag0G Ag07 55.36(3)
Ag08 Ag0G Ag09 54.94(3)
Ag08 Ag0G Ag0K 66.85(4)
Ag09 Ag0G Ag07 50.09(3)
Ag0K Ag0G Ag07 51.17(3)
Ag0K Ag0G Ag09 98.57(4)
S1_4 Ag0G Ag07 96.32(9)
S1_4 Ag0G Ag08 87.70(9)
S1_4 Ag0G Ag09 47.58(8)
S1_4 Ag0G Ag0K 146.14(9)
S1_16 Ag0G Ag07 96.78(9)
S1_16 Ag0G Ag08 102.23(10)
S1_16 Ag0G Ag09 145.86(9)
S1_16 Ag0G Ag0K 47.30(9)
S1_16 Ag0G S1_4 166.56(12)
Ag06 Ag0H Ag0A 53.18(3)
Ag0B Ag0H Ag06 59.32(3)
Ag0B Ag0H Ag0A 55.85(3)
S1_3 Ag0H Ag06 52.10(9)
S1_3 Ag0H Ag0A 102.03(9)
S1_3 Ag0H Ag0B 100.01(9)
S1_17 Ag0H Ag06 141.48(10)
S1_17 Ag0H Ag0A 89.89(10)
S1_17 Ag0H Ag0B 92.74(10)
S1_17 Ag0H S1_3 165.99(13)
Ag02 Ag0I Ag03 52.72(3)
Ag0D Ag0I Ag02 59.27(3)
Ag0D Ag0I Ag03 55.02(3)
S1_2 Ag0I Ag02 53.01(9)
S1_2 Ag0I Ag03 102.46(10)
S1_2 Ag0I Ag0D 101.11(9)
S1_18 Ag0I Ag02 140.55(11)
S1_18 Ag0I Ag03 87.89(10)
S1_18 Ag0I Ag0D 98.69(10)
S1_18 Ag0I S1_2 160.15(14)
Ag04 Ag0J Ag05 58.39(3)
Ag04 Ag0J S1_7 50.16(7)
S1_7 Ag0J Ag05 93.13(8)
S1_9 Ag0J Ag04 100.24(10)
S1_9 Ag0J Ag05 132.20(10)
S1_9 Ag0J S1_7 103.94(12)
S1_9 Ag0J S1_11 157.05(14)
S1_11 Ag0J Ag04 99.33(9)
S1_11 Ag0J Ag05 52.45(9)
S1_11 Ag0J S1_7 97.78(12)
Ag07 Ag0K Ag0B 57.40(3)
Ag07 Ag0K Ag0G 65.84(4)
Ag07 Ag0K S1_14 51.24(7)
Ag0B Ag0K Ag0G 100.21(4)
S1_13 Ag0K Ag07 95.22(9)
S1_13 Ag0K Ag0B 48.87(9)
S1_13 Ag0K Ag0G 148.46(10)
S1_13 Ag0K S1_14 96.92(12)
S1_14 Ag0K Ag0B 93.47(8)
S1_14 Ag0K Ag0G 90.29(8)
S1_16 Ag0K Ag07 110.70(10)
S1_16 Ag0K Ag0B 138.75(10)
S1_16 Ag0K Ag0G 46.96(9)
S1_16 Ag0K S1_13 151.54(14)
S1_16 Ag0K S1_14 108.29(12)
Ag0A Ag0L Ag0B 57.27(3)
Ag0A Ag0L Ag0D 60.88(3)
Ag0D Ag0L Ag0B 54.40(3)
S1_10 Ag0L Ag0A 100.96(9)
S1_10 Ag0L Ag0B 104.43(9)
S1_10 Ag0L Ag0D 52.99(9)
S1_17 Ag0L Ag0A 99.95(10)
S1_17 Ag0L Ag0B 87.44(10)
S1_17 Ag0L Ag0D 141.84(10)
S1_17 Ag0L S1_10 159.08(14)
Ag06 Ag0M Ag07 57.98(3)
Ag06 Ag0M Ag0C 55.81(3)
Ag07 Ag0M Ag0C 51.75(3)
S1_1 Ag0M Ag06 94.27(10)
S1_1 Ag0M Ag07 140.81(10)
S1_1 Ag0M Ag0C 90.51(10)
S1_1 Ag0M S1_14 166.36(13)
S1_14 Ag0M Ag06 98.86(10)
S1_14 Ag0M Ag07 51.75(9)
S1_14 Ag0M Ag0C 99.89(9)
Ag04 Ag0N Ag06 52.85(3)
Ag0C Ag0N Ag04 59.43(3)
Ag0C Ag0N Ag06 57.41(3)
S1_1 Ag0N Ag04 139.97(10)
S1_1 Ag0N Ag06 87.15(10)
S1_1 Ag0N Ag0C 103.02(10)
S1_1 Ag0N S1_7 158.24(13)
S1_7 Ag0N Ag04 51.56(9)
S1_7 Ag0N Ag06 101.35(9)
S1_7 Ag0N Ag0C 98.40(9)
Ag03 Ag0O Ag08 57.07(3)
Ag03 Ag0O Ag0D 56.19(3)
Ag08 Ag0O Ag0D 52.42(3)
S1_12 Ag0O Ag03 94.21(10)
S1_12 Ag0O Ag08 49.63(9)
S1_12 Ag0O Ag0D 99.49(9)
S1_18 Ag0O Ag03 96.65(10)
S1_18 Ag0O Ag08 142.24(10)
S1_18 Ag0O Ag0D 91.16(10)
S1_18 Ag0O S1_12 167.81(13)
Ag09 Ag0P Ag03 59.69(3)
S1_5 Ag0P Ag03 52.25(8)
S1_5 Ag0P Ag09 103.31(9)
S1_15 Ag0P Ag03 137.19(10)
S1_15 Ag0P Ag09 91.87(9)
S1_15 Ag0P S1_5 164.34(13)
C03L P018 C04J 106.0(8)
C03R P018 C03L 110.3(8)
C03R P018 C04J 113.6(9)
C04V P018 C03L 111.2(8)
C04V P018 C03R 108.2(8)
C04V P018 C04J 107.6(8)
C04X C02X H02X 118.7
C04X C02X C052 122.7(17)
C052 C02X H02X 118.7
C03L C03G H03G 121.3
C05C C03G H03G 121.3
C05C C03G C03L 117.4(17)
C03G C03L P018 117.3(13)
C04B C03L P018 121.4(13)
C04B C03L C03G 121.3(15)
C03T C03R P018 122.9(13)
C03T C03R C063 119.0(18)
C063 C03R P018 118.1(14)
C03R C03T H03T 118.5
C05A C03T C03R 122.9(17)
C05A C03T H03T 118.5
C03L C04B H04B 120.1
C05T C04B C03L 119.8(18)
C05T C04B H04B 120.1
Cl01 C04H H04A 109.2
Cl01 C04H H04C 109.2
Cl0A C04H Cl01 112.3(10)
Cl0A C04H H04A 109.2
Cl0A C04H H04C 109.2
H04A C04H H04C 107.9
C05J C04J P018 117.6(14)
C05J C04J C05O 124.9(19)
C05O C04J P018 117.3(17)
C05E C04V P018 120.4(15)
C05E C04V C05Q 116.8(16)
C05Q C04V P018 122.5(14)
C02X C04X H04X 120.3
C02X C04X C05E 119.3(18)
C05E C04X H04X 120.3
C02X C052 H052 121.2
C02X C052 C05Q 117.5(18)
C05Q C052 H052 121.2
C03T C05A H05A 121.1
C03T C05A C05X 117.8(18)
C05X C05A H05A 121.1
C03G C05C H05C 119.3
C03G C05C C05N 121.4(18)
C05N C05C H05C 119.3
C04V C05E C04X 121.2(18)
C04V C05E H05E 119.4
C04X C05E H05E 119.4
H05B C05I H05D 107.2
C060 C05I H05B 107.9
C060 C05I H05D 107.9
C0AA C05I H05B 107.9
C0AA C05I H05D 107.9
C0AA C05I C060 118(2)
C04J C05J H05J 119.7
C04J C05J C05U 120.5(19)
C05U C05J H05J 119.7
C05O C05K H05K 119.5
C C05K H05K 119.5
C C05K C05O 121(2)
C05C C05N H05N 121.1
C05T C05N C05C 117.8(18)
C05T C05N H05N 121.1
C04J C05O C05K 112(2)
C04J C05O H05O 123.8
C05K C05O H05O 123.8
C04V C05Q C052 122.4(18)
C04V C05Q H05Q 118.8
C052 C05Q H05Q 118.8
H05F C05R H05G 109.5
H05F C05R H05H 109.5
H05G C05R H05H 109.5
C065 C05R H05F 109.5
C065 C05R H05G 109.5
C065 C05R H05H 109.5
C04B C05T C05N 122(2)
C04B C05T H05T 118.9
C05N C05T H05T 118.9
C05J C05U H05U 121.5
C C05U C05J 117(2)
C C05U H05U 121.5
C05A C05X H05X 119.7
C05A C05X C061 121(2)
C061 C05X H05X 119.7
C05I C060 H06A 108.0
C05I C060 H06B 108.0
H06A C060 H06B 107.2
C065 C060 C05I 117(2)
C065 C060 H06A 108.0
C065 C060 H06B 108.0
C05X C061 H061 119.8
C063 C061 C05X 120(2)
C063 C061 H061 119.8
H06C C062 H06D 109.5
H06C C062 H06E 109.5
H06D C062 H06E 109.5
C0AA C062 H06C 109.5
C0AA C062 H06D 109.5
C0AA C062 H06E 109.5
C03R C063 H063 120.5
C061 C063 C03R 119.1(19)
C061 C063 H063 120.5
C05R C065 H06F 106.9
C05R C065 H06G 106.9
C060 C065 C05R 122(2)
C060 C065 H06F 106.9
C060 C065 H06G 106.9
H06F C065 H06G 106.7
C05K C C05U 124(2)
C05K C H 118.0
C05U C H 118.0
C05I C0AA C062 116(2)
C05I C0AA H0AA 108.2
C05I C0AA H0AB 108.2
C062 C0AA H0AA 108.2
C062 C0AA H0AB 108.2
H0AA C0AA H0AB 107.4
Ag0N S1_1 Ag0M 92.80(13)
C1_1 S1_1 Ag0M 109.5(4)
C1_1 S1_1 Ag0N 102.7(5)
C2_1 C1_1 S1_1 118.7(11)
C6_1 C1_1 S1_1 123.7(11)
C6_1 C1_1 C2_1 117.2(13)
C1_1 C2_1 C7_1 123.2(14)
C3_1 C2_1 C1_1 117.6(14)
C3_1 C2_1 C7_1 119.0(13)
C2_1 C3_1 H3_1 118.7
C4_1 C3_1 C2_1 122.6(15)
C4_1 C3_1 H3_1 118.7
C3_1 C4_1 C8_1 120.5(15)
C5_1 C4_1 C3_1 119.6(15)
C5_1 C4_1 C8_1 119.8(15)
C4_1 C5_1 H5_1 120.1
C4_1 C5_1 C6_1 119.7(15)
C6_1 C5_1 H5_1 120.1
C1_1 C6_1 H6_1 118.5
C5_1 C6_1 C1_1 123.1(15)
C5_1 C6_1 H6_1 118.5
C2_1 C7_1 H7A_1 109.5
C2_1 C7_1 H7B_1 109.5
C2_1 C7_1 H7C_1 109.5
H7A_1 C7_1 H7B_1 109.5
H7A_1 C7_1 H7C_1 109.5
H7B_1 C7_1 H7C_1 109.5
C4_1 C8_1 H8A_1 109.5
C4_1 C8_1 H8B_1 109.5
C4_1 C8_1 H8C_1 109.5
H8A_1 C8_1 H8B_1 109.5
H8A_1 C8_1 H8C_1 109.5
H8B_1 C8_1 H8C_1 109.5
Ag0I S1_2 Ag02 76.49(11)
C1_2 S1_2 Ag02 105.3(5)
C1_2 S1_2 Ag0I 106.0(4)
C2_2 C1_2 S1_2 119.2(11)
C6_2 C1_2 S1_2 122.0(11)
C6_2 C1_2 C2_2 118.6(13)
C1_2 C2_2 C7_2 121.2(12)
C3_2 C2_2 C1_2 118.4(13)
C3_2 C2_2 C7_2 120.3(13)
C2_2 C3_2 H3_2 118.4
C2_2 C3_2 C4_2 123.3(14)
C4_2 C3_2 H3_2 118.4
C3_2 C4_2 C5_2 117.4(14)
C3_2 C4_2 C8_2 122.8(14)
C5_2 C4_2 C8_2 119.8(14)
C4_2 C5_2 H5_2 119.6
C4_2 C5_2 C6_2 120.8(14)
C6_2 C5_2 H5_2 119.6
C1_2 C6_2 C5_2 121.5(14)
C1_2 C6_2 H6_2 119.2
C5_2 C6_2 H6_2 119.2
C2_2 C7_2 H7A_2 109.5
C2_2 C7_2 H7B_2 109.5
C2_2 C7_2 H7C_2 109.5
H7A_2 C7_2 H7B_2 109.5
H7A_2 C7_2 H7C_2 109.5
H7B_2 C7_2 H7C_2 109.5
C4_2 C8_2 H8A_2 109.5
C4_2 C8_2 H8B_2 109.5
C4_2 C8_2 H8C_2 109.5
H8A_2 C8_2 H8B_2 109.5
H8A_2 C8_2 H8C_2 109.5
H8B_2 C8_2 H8C_2 109.5
Ag0H S1_3 Ag06 77.81(11)
C1_3 S1_3 Ag06 109.2(5)
C1_3 S1_3 Ag0H 106.2(5)
C2_3 C1_3 S1_3 120.4(10)
C6_3 C1_3 S1_3 121.7(11)
C6_3 C1_3 C2_3 117.9(12)
C1_3 C2_3 C7_3 122.2(12)
C3_3 C2_3 C1_3 118.0(13)
C3_3 C2_3 C7_3 119.7(12)
C2_3 C3_3 H3_3 117.9
C4_3 C3_3 C2_3 124.2(13)
C4_3 C3_3 H3_3 117.9
C3_3 C4_3 C8_3 121.6(14)
C5_3 C4_3 C3_3 117.0(13)
C5_3 C4_3 C8_3 121.5(14)
C4_3 C5_3 H5_3 119.4
C4_3 C5_3 C6_3 121.2(14)
C6_3 C5_3 H5_3 119.4
C1_3 C6_3 H6_3 119.1
C5_3 C6_3 C1_3 121.8(14)
C5_3 C6_3 H6_3 119.1
C2_3 C7_3 H7A_3 109.5
C2_3 C7_3 H7B_3 109.5
C2_3 C7_3 H7C_3 109.5
H7A_3 C7_3 H7B_3 109.5
H7A_3 C7_3 H7C_3 109.5
H7B_3 C7_3 H7C_3 109.5
C4_3 C8_3 H8A_3 109.5
C4_3 C8_3 H8B_3 109.5
C4_3 C8_3 H8C_3 109.5
H8A_3 C8_3 H8B_3 109.5
H8A_3 C8_3 H8C_3 109.5
H8B_3 C8_3 H8C_3 109.5
Ag0G S1_4 Ag09 86.10(11)
C1_4 S1_4 Ag09 108.3(4)
C1_4 S1_4 Ag0G 104.8(4)
C2_4 C1_4 S1_4 120.1(11)
C2_4 C1_4 C6_4 119.4(13)
C6_4 C1_4 S1_4 120.4(10)
C1_4 C2_4 C7_4 121.4(12)
C3_4 C2_4 C1_4 117.2(13)
C3_4 C2_4 C7_4 121.2(12)
C2_4 C3_4 H3_4 117.8
C4_4 C3_4 C2_4 124.4(13)
C4_4 C3_4 H3_4 117.8
C3_4 C4_4 C5_4 118.3(14)
C3_4 C4_4 C8_4 122.1(14)
C5_4 C4_4 C8_4 119.7(14)
C4_4 C5_4 H5_4 119.7
C4_4 C5_4 C6_4 120.5(14)
C6_4 C5_4 H5_4 119.7
C1_4 C6_4 H6_4 120.0
C5_4 C6_4 C1_4 120.1(13)
C5_4 C6_4 H6_4 120.0
C2_4 C7_4 H7A_4 109.5
C2_4 C7_4 H7B_4 109.5
C2_4 C7_4 H7C_4 109.5
H7A_4 C7_4 H7B_4 109.5
H7A_4 C7_4 H7C_4 109.5
H7B_4 C7_4 H7C_4 109.5
C4_4 C8_4 H8A_4 109.5
C4_4 C8_4 H8B_4 109.5
C4_4 C8_4 H8C_4 109.5
H8A_4 C8_4 H8B_4 109.5
H8A_4 C8_4 H8C_4 109.5
H8B_4 C8_4 H8C_4 109.5
Ag0P S1_5 Ag03 77.35(11)
C1_5 S1_5 Ag03 107.0(4)
C1_5 S1_5 Ag0P 106.1(5)
C2_5 C1_5 S1_5 118.8(10)
C6_5 C1_5 S1_5 121.2(10)
C6_5 C1_5 C2_5 119.8(13)
C1_5 C2_5 C7_5 123.2(12)
C3_5 C2_5 C1_5 116.2(12)
C3_5 C2_5 C7_5 120.5(12)
C2_5 C3_5 H3_5 118.1
C4_5 C3_5 C2_5 123.8(13)
C4_5 C3_5 H3_5 118.1
C3_5 C4_5 C5_5 117.6(13)
C3_5 C4_5 C8_5 121.3(13)
C5_5 C4_5 C8_5 121.1(13)
C4_5 C5_5 H5_5 120.3
C6_5 C5_5 C4_5 119.3(13)
C6_5 C5_5 H5_5 120.3
C1_5 C6_5 H6_5 118.4
C5_5 C6_5 C1_5 123.1(13)
C5_5 C6_5 H6_5 118.4
C2_5 C7_5 H7A_5 109.5
C2_5 C7_5 H7B_5 109.5
C2_5 C7_5 H7C_5 109.5
H7A_5 C7_5 H7B_5 109.5
H7A_5 C7_5 H7C_5 109.5
H7B_5 C7_5 H7C_5 109.5
C4_5 C8_5 H8A_5 109.5
C4_5 C8_5 H8B_5 109.5
C4_5 C8_5 H8C_5 109.5
H8A_5 C8_5 H8B_5 109.5
H8A_5 C8_5 H8C_5 109.5
H8B_5 C8_5 H8C_5 109.5
Ag0F S1_6 Ag0A 82.83(11)
C1_6 S1_6 Ag0A 107.5(5)
C1_6 S1_6 Ag0F 106.2(5)
C2_6 C1_6 S1_6 116.7(11)
C6_6 C1_6 S1_6 123.1(10)
C6_6 C1_6 C2_6 120.1(13)
C1_6 C2_6 C3_6 117.2(14)
C1_6 C2_6 C7_6 124.4(13)
C3_6 C2_6 C7_6 118.4(13)
C2_6 C3_6 H3_6 118.6
C4_6 C3_6 C2_6 122.8(13)
C4_6 C3_6 H3_6 118.6
C3_6 C4_6 C8_6 121.2(14)
C5_6 C4_6 C3_6 117.0(14)
C5_6 C4_6 C8_6 121.8(15)
C4_6 C5_6 H5_6 118.7
C4_6 C5_6 C6_6 122.6(15)
C6_6 C5_6 H5_6 118.7
C1_6 C6_6 H6_6 119.9
C5_6 C6_6 C1_6 120.3(13)
C5_6 C6_6 H6_6 119.9
C2_6 C7_6 H7A_6 109.5
C2_6 C7_6 H7B_6 109.5
C2_6 C7_6 H7C_6 109.5
H7A_6 C7_6 H7B_6 109.5
H7A_6 C7_6 H7C_6 109.5
H7B_6 C7_6 H7C_6 109.5
C4_6 C8_6 H8A_6 109.5
C4_6 C8_6 H8B_6 109.5
C4_6 C8_6 H8C_6 109.5
H8A_6 C8_6 H8B_6 109.5
H8A_6 C8_6 H8C_6 109.5
H8B_6 C8_6 H8C_6 109.5
Ag04 S1_7 Ag0J 64.24(9)
Ag0N S1_7 Ag04 78.96(11)
Ag0N S1_7 Ag0J 130.77(14)
C1_7 S1_7 Ag04 106.2(5)
C1_7 S1_7 Ag0J 115.2(5)
C1_7 S1_7 Ag0N 105.3(4)
C2_7 C1_7 S1_7 116.9(11)
C6_7 C1_7 S1_7 122.2(11)
C6_7 C1_7 C2_7 120.7(13)
C1_7 C2_7 C7_7 122.8(13)
C3_7 C2_7 C1_7 115.8(14)
C3_7 C2_7 C7_7 121.3(14)
C2_7 C3_7 H3_7 118.2
C2_7 C3_7 C4_7 123.6(14)
C4_7 C3_7 H3_7 118.2
C3_7 C4_7 C5_7 118.2(14)
C3_7 C4_7 C8_7 121.7(14)
C5_7 C4_7 C8_7 120.1(14)
C4_7 C5_7 H5_7 120.5
C6_7 C5_7 C4_7 118.9(14)
C6_7 C5_7 H5_7 120.5
C1_7 C6_7 C5_7 122.7(14)
C1_7 C6_7 H6_7 118.6
C5_7 C6_7 H6_7 118.6
C2_7 C7_7 H7A_7 109.5
C2_7 C7_7 H7B_7 109.5
C2_7 C7_7 H7C_7 109.5
H7A_7 C7_7 H7B_7 109.5
H7A_7 C7_7 H7C_7 109.5
H7B_7 C7_7 H7C_7 109.5
C4_7 C8_7 H8A_7 109.5
C4_7 C8_7 H8B_7 109.5
C4_7 C8_7 H8C_7 109.5
H8A_7 C8_7 H8B_7 109.5
H8A_7 C8_7 H8C_7 109.5
H8B_7 C8_7 H8C_7 109.5
Ag0E S1_8 Ag0C 79.80(11)
C1_8 S1_8 Ag0C 108.6(5)
C1_8 S1_8 Ag0E 104.3(4)
C2_8 C1_8 S1_8 120.8(11)
C2_8 C1_8 C6_8 118.5(13)
C6_8 C1_8 S1_8 120.7(11)
C1_8 C2_8 C3_8 118.6(14)
C1_8 C2_8 C7_8 121.2(13)
C3_8 C2_8 C7_8 120.2(13)
C2_8 C3_8 H3_8 118.5
C2_8 C3_8 C4_8 123.0(14)
C4_8 C3_8 H3_8 118.5
C3_8 C4_8 C8_8 121.4(14)
C5_8 C4_8 C3_8 117.5(13)
C5_8 C4_8 C8_8 120.9(14)
C4_8 C5_8 H5_8 120.0
C4_8 C5_8 C6_8 119.9(15)
C6_8 C5_8 H5_8 120.0
C1_8 C6_8 H6_8 118.8
C5_8 C6_8 C1_8 122.4(14)
C5_8 C6_8 H6_8 118.8
C2_8 C7_8 H7A_8 109.5
C2_8 C7_8 H7B_8 109.5
C2_8 C7_8 H7C_8 109.5
H7A_8 C7_8 H7B_8 109.5
H7A_8 C7_8 H7C_8 109.5
H7B_8 C7_8 H7C_8 109.5
C4_8 C8_8 H8A_8 109.5
C4_8 C8_8 H8B_8 109.5
C4_8 C8_8 H8C_8 109.5
H8A_8 C8_8 H8B_8 109.5
H8A_8 C8_8 H8C_8 109.5
H8B_8 C8_8 H8C_8 109.5
Ag0J S1_9 Ag0F 96.00(14)
C1_9 S1_9 Ag0F 110.3(4)
C1_9 S1_9 Ag0J 105.5(5)
C2_9 C1_9 S1_9 118.3(12)
C2_9 C1_9 C6_9 121.5(14)
C6_9 C1_9 S1_9 120.1(11)
C1_9 C2_9 C3_9 116.2(15)
C1_9 C2_9 C7_9 124.6(14)
C3_9 C2_9 C7_9 119.1(15)
C2_9 C3_9 H3_9 118.9
C4_9 C3_9 C2_9 122.3(16)
C4_9 C3_9 H3_9 118.9
C3_9 C4_9 C8_9 121.6(18)
C5_9 C4_9 C3_9 119.3(16)
C5_9 C4_9 C8_9 119.1(18)
C4_9 C5_9 H5_9 119.5
C4_9 C5_9 C6_9 121.1(17)
C6_9 C5_9 H5_9 119.5
C1_9 C6_9 H6_9 120.2
C5_9 C6_9 C1_9 119.6(16)
C5_9 C6_9 H6_9 120.2
C2_9 C7_9 H7A_9 109.5
C2_9 C7_9 H7B_9 109.5
C2_9 C7_9 H7C_9 109.5
H7A_9 C7_9 H7B_9 109.5
H7A_9 C7_9 H7C_9 109.5
H7B_9 C7_9 H7C_9 109.5
C4_9 C8_9 H8A_9 109.5
C4_9 C8_9 H8B_9 109.5
C4_9 C8_9 H8C_9 109.5
H8A_9 C8_9 H8B_9 109.5
H8A_9 C8_9 H8C_9 109.5
H8B_9 C8_9 H8C_9 109.5
Ag0L S1_10 Ag0D 76.45(11)
C1_10 S1_10 Ag0D 108.7(5)
C1_10 S1_10 Ag0L 100.5(4)
C2_10 C1_10 S1_10 120.0(11)
C6_10 C1_10 S1_10 120.7(11)
C6_10 C1_10 C2_10 119.2(14)
C1_10 C2_10 C3_10 118.3(14)
C1_10 C2_10 C7_10 121.1(14)
C3_10 C2_10 C7_10 120.6(14)
C2_10 C3_10 H3_10 118.5
C4_10 C3_10 C2_10 122.9(15)
C4_10 C3_10 H3_10 118.5
C3_10 C4_10 C8_10 121.1(15)
C5_10 C4_10 C3_10 117.6(15)
C5_10 C4_10 C8_10 121.2(15)
C4_10 C5_10 H5_10 119.4
C4_10 C5_10 C6_10 121.2(15)
C6_10 C5_10 H5_10 119.4
C1_10 C6_10 C5_10 120.6(14)
C1_10 C6_10 H6_10 119.7
C5_10 C6_10 H6_10 119.7
C2_10 C7_10 H7A_10 109.5
C2_10 C7_10 H7B_10 109.5
C2_10 C7_10 H7C_10 109.5
H7A_10 C7_10 H7B_10 109.5
H7A_10 C7_10 H7C_10 109.5
H7B_10 C7_10 H7C_10 109.5
C4_10 C8_10 H8A_10 109.5
C4_10 C8_10 H8B_10 109.5
C4_10 C8_10 H8C_10 109.5
H8A_10 C8_10 H8B_10 109.5
H8A_10 C8_10 H8C_10 109.5
H8B_10 C8_10 H8C_10 109.5
Ag05 S1_11 Ag0E 65.04(8)
Ag0J S1_11 Ag05 77.69(11)
Ag0J S1_11 Ag0E 133.13(14)
C1_11 S1_11 Ag05 106.2(5)
C1_11 S1_11 Ag0E 109.9(4)
C1_11 S1_11 Ag0J 106.9(4)
C2_11 C1_11 S1_11 120.4(11)
C2_11 C1_11 C6_11 118.3(13)
C6_11 C1_11 S1_11 121.3(11)
C1_11 C2_11 C7_11 121.8(14)
C3_11 C2_11 C1_11 119.0(14)
C3_11 C2_11 C7_11 119.2(14)
C2_11 C3_11 H3_11 118.6
C2_11 C3_11 C4_11 122.9(15)
C4_11 C3_11 H3_11 118.6
C3_11 C4_11 C5_11 117.5(14)
C3_11 C4_11 C8_11 122.5(14)
C5_11 C4_11 C8_11 120.0(14)
C4_11 C5_11 H5_11 120.2
C6_11 C5_11 C4_11 119.5(14)
C6_11 C5_11 H5_11 120.2
C1_11 C6_11 H6_11 118.7
C5_11 C6_11 C1_11 122.7(14)
C5_11 C6_11 H6_11 118.7
C2_11 C7_11 H7A_11 109.5
C2_11 C7_11 H7B_11 109.5
C2_11 C7_11 H7C_11 109.5
H7A_11 C7_11 H7B_11 109.5
H7A_11 C7_11 H7C_11 109.5
H7B_11 C7_11 H7C_11 109.5
C4_11 C8_11 H8A_11 109.5
C4_11 C8_11 H8B_11 109.5
C4_11 C8_11 H8C_11 109.5
H8A_11 C8_11 H8B_11 109.5
H8A_11 C8_11 H8C_11 109.5
H8B_11 C8_11 H8C_11 109.5
Ag0O S1_12 Ag08 82.25(11)
C1_12 S1_12 Ag08 107.5(4)
C1_12 S1_12 Ag0O 109.4(5)
C2_12 C1_12 S1_12 119.4(11)
C2_12 C1_12 C6_12 121.2(13)
C6_12 C1_12 S1_12 119.4(10)
C1_12 C2_12 C3_12 117.6(13)
C1_12 C2_12 C7_12 122.6(13)
C3_12 C2_12 C7_12 119.7(12)
C2_12 C3_12 H3_12 118.4
C4_12 C3_12 C2_12 123.2(14)
C4_12 C3_12 H3_12 118.4
C3_12 C4_12 C5_12 116.6(14)
C3_12 C4_12 C8_12 121.2(14)
C5_12 C4_12 C8_12 122.1(13)
C4_12 C5_12 H5_12 119.4
C6_12 C5_12 C4_12 121.3(13)
C6_12 C5_12 H5_12 119.4
C1_12 C6_12 H6_12 120.0
C5_12 C6_12 C1_12 120.1(13)
C5_12 C6_12 H6_12 120.0
C2_12 C7_12 H7A_12 109.5
C2_12 C7_12 H7B_12 109.5
C2_12 C7_12 H7C_12 109.5
H7A_12 C7_12 H7B_12 109.5
H7A_12 C7_12 H7C_12 109.5
H7B_12 C7_12 H7C_12 109.5
C4_12 C8_12 H8A_12 109.5
C4_12 C8_12 H8B_12 109.5
C4_12 C8_12 H8C_12 109.5
H8A_12 C8_12 H8B_12 109.5
H8A_12 C8_12 H8C_12 109.5
H8B_12 C8_12 H8C_12 109.5
Ag0K S1_13 Ag0B 83.17(11)
C1_13 S1_13 Ag0B 108.9(5)
C1_13 S1_13 Ag0K 102.6(4)
C2_13 C1_13 S1_13 117.8(13)
C6_13 C1_13 S1_13 122.3(11)
C6_13 C1_13 C2_13 119.8(14)
C1_13 C2_13 C7_13 122.1(15)
C3_13 C2_13 C1_13 115.6(16)
C3_13 C2_13 C7_13 122.2(14)
C2_13 C3_13 H3_13 117.2
C4_13 C3_13 C2_13 125.6(17)
C4_13 C3_13 H3_13 117.2
C3_13 C4_13 C5_13 116.4(17)
C3_13 C4_13 C8_13 123.6(17)
C5_13 C4_13 C8_13 120.0(18)
C4_13 C5_13 H5_13 119.0
C4_13 C5_13 C6_13 121.9(17)
C6_13 C5_13 H5_13 119.0
C1_13 C6_13 H6_13 119.7
C5_13 C6_13 C1_13 120.6(14)
C5_13 C6_13 H6_13 119.7
C2_13 C7_13 H7A_13 109.5
C2_13 C7_13 H7B_13 109.5
C2_13 C7_13 H7C_13 109.5
H7A_13 C7_13 H7B_13 109.5
H7A_13 C7_13 H7C_13 109.5
H7B_13 C7_13 H7C_13 109.5
C4_13 C8_13 H8A_13 109.5
C4_13 C8_13 H8B_13 109.5
C4_13 C8_13 H8C_13 109.5
H8A_13 C8_13 H8B_13 109.5
H8A_13 C8_13 H8C_13 109.5
H8B_13 C8_13 H8C_13 109.5
Ag07 S1_14 Ag0K 63.56(9)
Ag0M S1_14 Ag07 78.55(11)
Ag0M S1_14 Ag0K 132.19(14)
C1_14 S1_14 Ag07 106.6(5)
C1_14 S1_14 Ag0K 109.7(5)
C1_14 S1_14 Ag0M 108.2(5)
C2_14 C1_14 S1_14 119.8(11)
C2_14 C1_14 C6_14 118.7(13)
C6_14 C1_14 S1_14 121.4(11)
C1_14 C2_14 C7_14 121.1(13)
C3_14 C2_14 C1_14 118.2(13)
C3_14 C2_14 C7_14 120.6(13)
C2_14 C3_14 H3_14 118.1
C4_14 C3_14 C2_14 123.8(14)
C4_14 C3_14 H3_14 118.1
C3_14 C4_14 C5_14 117.6(14)
C3_14 C4_14 C8_14 123.5(14)
C5_14 C4_14 C8_14 118.9(14)
C4_14 C5_14 H5_14 120.1
C6_14 C5_14 C4_14 119.9(14)
C6_14 C5_14 H5_14 120.1
C1_14 C6_14 H6_14 119.1
C5_14 C6_14 C1_14 121.8(14)
C5_14 C6_14 H6_14 119.1
C2_14 C7_14 H7A_14 109.5
C2_14 C7_14 H7B_14 109.5
C2_14 C7_14 H7C_14 109.5
H7A_14 C7_14 H7B_14 109.5
H7A_14 C7_14 H7C_14 109.5
H7B_14 C7_14 H7C_14 109.5
C4_14 C8_14 H8A_14 109.5
C4_14 C8_14 H8B_14 109.5
C4_14 C8_14 H8C_14 109.5
H8A_14 C8_14 H8B_14 109.5
H8A_14 C8_14 H8C_14 109.5
H8B_14 C8_14 H8C_14 109.5
Ag0P S1_15 Ag0E 97.99(13)
C1_15 S1_15 Ag0E 115.3(5)
C1_15 S1_15 Ag0P 103.3(5)
C2_15 C1_15 S1_15 121.9(12)
C2_15 C1_15 C6_15 120.1(14)
C6_15 C1_15 S1_15 117.6(11)
C1_15 C2_15 C3_15 116.5(15)
C1_15 C2_15 C7_15 122.3(15)
C3_15 C2_15 C7_15 121.2(16)
C2_15 C3_15 H3_15 117.9
C4_15 C3_15 C2_15 124.1(17)
C4_15 C3_15 H3_15 117.9
C3_15 C4_15 C8_15 120.2(16)
C5_15 C4_15 C3_15 116.9(16)
C5_15 C4_15 C8_15 122.9(16)
C4_15 C5_15 H5_15 118.4
C4_15 C5_15 C6_15 123.1(17)
C6_15 C5_15 H5_15 118.4
C1_15 C6_15 H6_15 120.4
C5_15 C6_15 C1_15 119.2(15)
C5_15 C6_15 H6_15 120.4
C2_15 C7_15 H7A_15 109.5
C2_15 C7_15 H7B_15 109.5
C2_15 C7_15 H7C_15 109.5
H7A_15 C7_15 H7B_15 109.5
H7A_15 C7_15 H7C_15 109.5
H7B_15 C7_15 H7C_15 109.5
C4_15 C8_15 H8A_15 109.5
C4_15 C8_15 H8B_15 109.5
C4_15 C8_15 H8C_15 109.5
H8A_15 C8_15 H8B_15 109.5
H8A_15 C8_15 H8C_15 109.5
H8B_15 C8_15 H8C_15 109.5
Ag0G S1_16 Ag0K 85.75(12)
C1_16 S1_16 Ag0G 110.5(5)
C1_16 S1_16 Ag0K 104.5(5)
C2_16 C1_16 S1_16 120.7(11)
C6_16 C1_16 S1_16 119.3(11)
C6_16 C1_16 C2_16 119.5(14)
C1_16 C2_16 C3_16 117.6(14)
C1_16 C2_16 C7_16 123.6(14)
C3_16 C2_16 C7_16 118.8(13)
C2_16 C3_16 H3_16 118.6
C4_16 C3_16 C2_16 122.8(14)
C4_16 C3_16 H3_16 118.6
C3_16 C4_16 C8_16 119.6(15)
C5_16 C4_16 C3_16 117.9(15)
C5_16 C4_16 C8_16 122.5(14)
C4_16 C5_16 H5_16 119.3
C4_16 C5_16 C6_16 121.4(15)
C6_16 C5_16 H5_16 119.3
C1_16 C6_16 H6_16 119.6
C5_16 C6_16 C1_16 120.8(15)
C5_16 C6_16 H6_16 119.6
C2_16 C7_16 H7A_16 109.5
C2_16 C7_16 H7B_16 109.5
C2_16 C7_16 H7C_16 109.5
H7A_16 C7_16 H7B_16 109.5
H7A_16 C7_16 H7C_16 109.5
H7B_16 C7_16 H7C_16 109.5
C4_16 C8_16 H8A_16 109.5
C4_16 C8_16 H8B_16 109.5
C4_16 C8_16 H8C_16 109.5
H8A_16 C8_16 H8B_16 109.5
H8A_16 C8_16 H8C_16 109.5
H8B_16 C8_16 H8C_16 109.5
Ag0L S1_17 Ag0H 93.88(13)
C1_17 S1_17 Ag0H 113.7(5)
C1_17 S1_17 Ag0L 101.4(5)
C2_17 C1_17 S1_17 121.7(12)
C2_17 C1_17 C6_17 119.2(14)
C6_17 C1_17 S1_17 118.7(11)
C1_17 C2_17 C3_17 118.1(15)
C1_17 C2_17 C7_17 122.6(14)
C3_17 C2_17 C7_17 119.3(14)
C2_17 C3_17 H3_17 119.6
C4_17 C3_17 C2_17 120.9(15)
C4_17 C3_17 H3_17 119.6
C3_17 C4_17 C5_17 120.9(15)
C3_17 C4_17 C8_17 119.5(16)
C5_17 C4_17 C8_17 119.4(16)
C4_17 C5_17 H5_17 120.4
C6_17 C5_17 C4_17 119.2(17)
C6_17 C5_17 H5_17 120.4
C1_17 C6_17 H6_17 119.3
C5_17 C6_17 C1_17 121.4(15)
C5_17 C6_17 H6_17 119.3
C2_17 C7_17 H7A_17 109.5
C2_17 C7_17 H7B_17 109.5
C2_17 C7_17 H7C_17 109.5
H7A_17 C7_17 H7B_17 109.5
H7A_17 C7_17 H7C_17 109.5
H7B_17 C7_17 H7C_17 109.5
C4_17 C8_17 H8A_17 109.5
C4_17 C8_17 H8B_17 109.5
C4_17 C8_17 H8C_17 109.5
H8A_17 C8_17 H8B_17 109.5
H8A_17 C8_17 H8C_17 109.5
H8B_17 C8_17 H8C_17 109.5
Ag0I S1_18 Ag0O 93.40(14)
C1_18 S1_18 Ag0I 102.2(5)
C1_18 S1_18 Ag0O 112.1(5)
C2_18 C1_18 S1_18 121.1(11)
C6_18 C1_18 S1_18 119.5(11)
C6_18 C1_18 C2_18 119.2(14)
C1_18 C2_18 C7_18 121.0(14)
C3_18 C2_18 C1_18 117.6(15)
C3_18 C2_18 C7_18 121.4(14)
C2_18 C3_18 H3_18 118.3
C4_18 C3_18 C2_18 123.4(16)
C4_18 C3_18 H3_18 118.3
C3_18 C4_18 C8_18 121.1(17)
C5_18 C4_18 C3_18 117.8(17)
C5_18 C4_18 C8_18 121.1(18)
C4_18 C5_18 H5_18 118.9
C4_18 C5_18 C6_18 122.2(18)
C6_18 C5_18 H5_18 118.9
C1_18 C6_18 H6_18 120.2
C5_18 C6_18 C1_18 119.7(16)
C5_18 C6_18 H6_18 120.2
C2_18 C7_18 H7A_18 109.5
C2_18 C7_18 H7B_18 109.5
C2_18 C7_18 H7C_18 109.5
H7A_18 C7_18 H7B_18 109.5
H7A_18 C7_18 H7C_18 109.5
H7B_18 C7_18 H7C_18 109.5
C4_18 C8_18 H8A_18 109.5
C4_18 C8_18 H8B_18 109.5
C4_18 C8_18 H8C_18 109.5
H8A_18 C8_18 H8B_18 109.5
H8A_18 C8_18 H8C_18 109.5
H8B_18 C8_18 H8C_18 109.5

loop_
_geom_bond_atom_site_label_1
_geom_bond_atom_site_label_2
_geom_bond_distance
Ag01 Ag02 2.7486(14)
Ag01 Ag03 2.7763(14)
Ag01 Ag04 2.7556(13)
Ag01 Ag05 2.7542(14)
Ag01 Ag06 2.7847(14)
Ag01 Ag07 2.7537(14)
Ag01 Ag08 2.7766(13)
Ag01 Ag09 2.7525(13)
Ag01 Ag0A 2.7558(13)
Ag01 Ag0B 2.7530(14)
Ag01 Ag0C 2.7817(14)
Ag01 Ag0D 2.7786(14)
Ag02 Ag03 2.8420(14)
Ag02 Ag04 2.9365(14)
Ag02 Ag05 2.8329(14)
Ag02 Ag0A 2.9476(14)
Ag02 Ag0D 2.9546(14)
Ag02 Ag0F 2.9071(14)
Ag02 Ag0I 3.0333(15)
Ag02 S1_2 2.492(4)
Ag03 Ag05 2.8530(14)
Ag03 Ag08 2.9626(14)
Ag03 Ag09 2.9654(15)
Ag03 Ag0D 2.9210(14)
Ag03 Ag0I 3.3379(16)
Ag03 Ag0O 2.9670(15)
Ag03 Ag0P 3.0615(15)
Ag03 S1_5 2.481(3)
Ag04 Ag05 2.9339(14)
Ag04 Ag06 2.8374(14)
Ag04 Ag0A 2.8411(14)
Ag04 Ag0C 2.9800(14)
Ag04 Ag0F 3.3090(15)
Ag04 Ag0J 2.9131(15)
Ag04 Ag0N 3.1122(15)
Ag04 S1_7 2.484(4)
Ag05 Ag09 2.9624(14)
Ag05 Ag0C 2.9517(15)
Ag05 Ag0E 2.8668(15)
Ag05 Ag0J 3.0929(14)
Ag05 S1_11 2.510(4)
Ag06 Ag07 2.9377(14)
Ag06 Ag0A 2.8483(15)
Ag06 Ag0B 2.9902(14)
Ag06 Ag0C 2.9687(14)
Ag06 Ag0H 3.0872(15)
Ag06 Ag0M 2.9488(15)
Ag06 Ag0N 3.2573(16)
Ag06 S1_3 2.492(4)
Ag07 Ag08 2.9500(15)
Ag07 Ag09 2.8255(14)
Ag07 Ag0B 2.9438(15)
Ag07 Ag0C 2.8260(14)
Ag07 Ag0G 3.3471(14)
Ag07 Ag0K 2.8580(15)
Ag07 Ag0M 3.1063(15)
Ag07 S1_14 2.489(4)
Ag08 Ag09 2.9185(15)
Ag08 Ag0B 2.8411(14)
Ag08 Ag0D 2.8423(14)
Ag08 Ag0G 2.9602(15)
Ag08 Ag0O 3.2179(16)
Ag08 S1_12 2.474(4)
Ag09 Ag0C 2.8209(14)
Ag09 Ag0E 3.3640(15)
Ag09 Ag0G 3.3271(15)
Ag09 Ag0P 2.8894(15)
Ag09 S1_4 2.462(3)
Ag0A Ag0B 2.9252(14)
Ag0A Ag0D 2.9975(14)
Ag0A Ag0F 3.2382(15)
Ag0A Ag0H 3.2663(15)
Ag0A Ag0L 2.8915(15)
Ag0A S1_6 2.460(4)
Ag0B Ag0D 2.8424(15)
Ag0B Ag0H 2.9510(14)
Ag0B Ag0K 3.2338(15)
Ag0B Ag0L 3.1886(15)
Ag0B S1_13 2.453(4)
Ag0C Ag0E 3.1564(15)
Ag0C Ag0M 3.3493(15)
Ag0C Ag0N 2.8870(15)
Ag0C S1_8 2.475(4)
Ag0D Ag0I 2.9395(15)
Ag0D Ag0L 3.0209(15)
Ag0D Ag0O 3.2180(15)
Ag0D S1_10 2.481(4)
Ag0E S1_8 2.445(4)
Ag0E S1_11 2.803(4)
Ag0E S1_15 2.411(4)
Ag0F S1_6 2.435(4)
Ag0F S1_9 2.414(4)
Ag0G Ag0K 3.2682(15)
Ag0G S1_4 2.412(4)
Ag0G S1_16 2.395(4)
Ag0H S1_3 2.423(4)
Ag0H S1_17 2.404(4)
Ag0I S1_2 2.408(4)
Ag0I S1_18 2.390(4)
Ag0J S1_7 2.946(4)
Ag0J S1_9 2.396(4)
Ag0J S1_11 2.420(4)
Ag0K S1_13 2.419(4)
Ag0K S1_14 2.898(4)
Ag0K S1_16 2.408(4)
Ag0L S1_10 2.400(4)
Ag0L S1_17 2.382(4)
Ag0M S1_1 2.408(4)
Ag0M S1_14 2.417(4)
Ag0N S1_1 2.391(4)
Ag0N S1_7 2.410(4)
Ag0O S1_12 2.418(4)
Ag0O S1_18 2.410(4)
Ag0P S1_5 2.417(4)
Ag0P S1_15 2.399(4)
P018 C03L 1.806(16)
P018 C03R 1.770(18)
P018 C04J 1.825(19)
P018 C04V 1.768(16)
Cl01 C04H 1.762(17)
Cl0A C04H 1.735(18)
C02X H02X 0.9500
C02X C04X 1.33(2)
C02X C052 1.35(2)
C03G H03G 0.9500
C03G C03L 1.41(2)
C03G C05C 1.38(2)
C03L C04B 1.38(2)
C03R C03T 1.38(2)
C03R C063 1.38(2)
C03T H03T 0.9500
C03T C05A 1.35(2)
C04B H04B 0.9500
C04B C05T 1.36(2)
C04H H04A 0.9900
C04H H04C 0.9900
C04J C05J 1.38(3)
C04J C05O 1.39(2)
C04V C05E 1.37(2)
C04V C05Q 1.38(2)
C04X H04X 0.9500
C04X C05E 1.40(2)
C052 H052 0.9500
C052 C05Q 1.40(2)
C05A H05A 0.9500
C05A C05X 1.39(2)
C05C H05C 0.9500
C05C C05N 1.43(2)
C05E H05E 0.9500
C05I H05B 0.9900
C05I H05D 0.9900
C05I C060 1.53(3)
C05I C0AA 1.42(3)
C05J H05J 0.9500
C05J C05U 1.40(2)
C05K H05K 0.9500
C05K C05O 1.48(3)
C05K C 1.35(3)
C05N H05N 0.9500
C05N C05T 1.36(2)
C05O H05O 0.9500
C05Q H05Q 0.9500
C05R H05F 0.9800
C05R H05G 0.9800
C05R H05H 0.9800
C05R C065 1.47(2)
C05T H05T 0.9500
C05U H05U 0.9500
C05U C 1.36(3)
C05X H05X 0.9500
C05X C061 1.39(3)
C060 H06A 0.9900
C060 H06B 0.9900
C060 C065 1.44(3)
C061 H061 0.9500
C061 C063 1.38(3)
C062 H06C 0.9800
C062 H06D 0.9800
C062 H06E 0.9800
C062 C0AA 1.43(3)
C063 H063 0.9500
C065 H06F 0.9900
C065 H06G 0.9900
C H 0.9500
C0AA H0AA 0.9900
C0AA H0AB 0.9900
S1_1 C1_1 1.772(14)
C1_1 C2_1 1.418(18)
C1_1 C6_1 1.375(18)
C2_1 C3_1 1.40(2)
C2_1 C7_1 1.52(2)
C3_1 H3_1 0.9500
C3_1 C4_1 1.35(2)
C4_1 C5_1 1.35(2)
C4_1 C8_1 1.54(2)
C5_1 H5_1 0.9500
C5_1 C6_1 1.37(2)
C6_1 H6_1 0.9500
C7_1 H7A_1 0.9800
C7_1 H7B_1 0.9800
C7_1 H7C_1 0.9800
C8_1 H8A_1 0.9800
C8_1 H8B_1 0.9800
C8_1 H8C_1 0.9800
S1_2 C1_2 1.788(14)
C1_2 C2_2 1.413(18)
C1_2 C6_2 1.362(18)
C2_2 C3_2 1.368(19)
C2_2 C7_2 1.507(19)
C3_2 H3_2 0.9500
C3_2 C4_2 1.376(19)
C4_2 C5_2 1.379(19)
C4_2 C8_2 1.52(2)
C5_2 H5_2 0.9500
C5_2 C6_2 1.380(18)
C6_2 H6_2 0.9500
C7_2 H7A_2 0.9800
C7_2 H7B_2 0.9800
C7_2 H7C_2 0.9800
C8_2 H8A_2 0.9800
C8_2 H8B_2 0.9800
C8_2 H8C_2 0.9800
S1_3 C1_3 1.768(13)
C1_3 C2_3 1.404(18)
C1_3 C6_3 1.394(18)
C2_3 C3_3 1.396(17)
C2_3 C7_3 1.498(18)
C3_3 H3_3 0.9500
C3_3 C4_3 1.375(19)
C4_3 C5_3 1.370(19)
C4_3 C8_3 1.510(18)
C5_3 H5_3 0.9500
C5_3 C6_3 1.386(18)
C6_3 H6_3 0.9500
C7_3 H7A_3 0.9800
C7_3 H7B_3 0.9800
C7_3 H7C_3 0.9800
C8_3 H8A_3 0.9800
C8_3 H8B_3 0.9800
C8_3 H8C_3 0.9800
S1_4 C1_4 1.771(14)
C1_4 C2_4 1.391(17)
C1_4 C6_4 1.408(18)
C2_4 C3_4 1.387(18)
C2_4 C7_4 1.477(18)
C3_4 H3_4 0.9500
C3_4 C4_4 1.357(19)
C4_4 C5_4 1.369(19)
C4_4 C8_4 1.50(2)
C5_4 H5_4 0.9500
C5_4 C6_4 1.392(19)
C6_4 H6_4 0.9500
C7_4 H7A_4 0.9800
C7_4 H7B_4 0.9800
C7_4 H7C_4 0.9800
C8_4 H8A_4 0.9800
C8_4 H8B_4 0.9800
C8_4 H8C_4 0.9800
S1_5 C1_5 1.790(14)
C1_5 C2_5 1.400(17)
C1_5 C6_5 1.366(17)
C2_5 C3_5 1.396(18)
C2_5 C7_5 1.465(18)
C3_5 H3_5 0.9500
C3_5 C4_5 1.382(18)
C4_5 C5_5 1.392(18)
C4_5 C8_5 1.504(19)
C5_5 H5_5 0.9500
C5_5 C6_5 1.356(18)
C6_5 H6_5 0.9500
C7_5 H7A_5 0.9800
C7_5 H7B_5 0.9800
C7_5 H7C_5 0.9800
C8_5 H8A_5 0.9800
C8_5 H8B_5 0.9800
C8_5 H8C_5 0.9800
S1_6 C1_6 1.785(14)
C1_6 C2_6 1.396(18)
C1_6 C6_6 1.392(19)
C2_6 C3_6 1.418(19)
C2_6 C7_6 1.488(19)
C3_6 H3_6 0.9500
C3_6 C4_6 1.40(2)
C4_6 C5_6 1.360(18)
C4_6 C8_6 1.48(2)
C5_6 H5_6 0.9500
C5_6 C6_6 1.381(18)
C6_6 H6_6 0.9500
C7_6 H7A_6 0.9800
C7_6 H7B_6 0.9800
C7_6 H7C_6 0.9800
C8_6 H8A_6 0.9800
C8_6 H8B_6 0.9800
C8_6 H8C_6 0.9800
S1_7 C1_7 1.790(14)
C1_7 C2_7 1.420(19)
C1_7 C6_7 1.357(19)
C2_7 C3_7 1.389(19)
C2_7 C7_7 1.49(2)
C3_7 H3_7 0.9500
C3_7 C4_7 1.39(2)
C4_7 C5_7 1.403(19)
C4_7 C8_7 1.50(2)
C5_7 H5_7 0.9500
C5_7 C6_7 1.368(18)
C6_7 H6_7 0.9500
C7_7 H7A_7 0.9800
C7_7 H7B_7 0.9800
C7_7 H7C_7 0.9800
C8_7 H8A_7 0.9800
C8_7 H8B_7 0.9800
C8_7 H8C_7 0.9800
S1_8 C1_8 1.779(14)
C1_8 C2_8 1.379(19)
C1_8 C6_8 1.390(19)
C2_8 C3_8 1.395(18)
C2_8 C7_8 1.47(2)
C3_8 H3_8 0.9500
C3_8 C4_8 1.398(19)
C4_8 C5_8 1.370(19)
C4_8 C8_8 1.499(19)
C5_8 H5_8 0.9500
C5_8 C6_8 1.387(19)
C6_8 H6_8 0.9500
C7_8 H7A_8 0.9800
C7_8 H7B_8 0.9800
C7_8 H7C_8 0.9800
C8_8 H8A_8 0.9800
C8_8 H8B_8 0.9800
C8_8 H8C_8 0.9800
S1_9 C1_9 1.791(14)
C1_9 C2_9 1.385(19)
C1_9 C6_9 1.40(2)
C2_9 C3_9 1.39(2)
C2_9 C7_9 1.50(2)
C3_9 H3_9 0.9500
C3_9 C4_9 1.39(2)
C4_9 C5_9 1.35(2)
C4_9 C8_9 1.54(2)
C5_9 H5_9 0.9500
C5_9 C6_9 1.36(2)
C6_9 H6_9 0.9500
C7_9 H7A_9 0.9800
C7_9 H7B_9 0.9800
C7_9 H7C_9 0.9800
C8_9 H8A_9 0.9800
C8_9 H8B_9 0.9800
C8_9 H8C_9 0.9800
S1_10 C1_10 1.782(14)
C1_10 C2_10 1.389(19)
C1_10 C6_10 1.377(18)
C2_10 C3_10 1.395(19)
C2_10 C7_10 1.479(19)
C3_10 H3_10 0.9500
C3_10 C4_10 1.37(2)
C4_10 C5_10 1.37(2)
C4_10 C8_10 1.51(2)
C5_10 H5_10 0.9500
C5_10 C6_10 1.39(2)
C6_10 H6_10 0.9500
C7_10 H7A_10 0.9800
C7_10 H7B_10 0.9800
C7_10 H7C_10 0.9800
C8_10 H8A_10 0.9800
C8_10 H8B_10 0.9800
C8_10 H8C_10 0.9800
S1_11 C1_11 1.787(14)
C1_11 C2_11 1.378(18)
C1_11 C6_11 1.382(18)
C2_11 C3_11 1.37(2)
C2_11 C7_11 1.52(2)
C3_11 H3_11 0.9500
C3_11 C4_11 1.38(2)
C4_11 C5_11 1.397(19)
C4_11 C8_11 1.520(19)
C5_11 H5_11 0.9500
C5_11 C6_11 1.349(19)
C6_11 H6_11 0.9500
C7_11 H7A_11 0.9800
C7_11 H7B_11 0.9800
C7_11 H7C_11 0.9800
C8_11 H8A_11 0.9800
C8_11 H8B_11 0.9800
C8_11 H8C_11 0.9800
S1_12 C1_12 1.791(14)
C1_12 C2_12 1.377(18)
C1_12 C6_12 1.389(18)
C2_12 C3_12 1.399(19)
C2_12 C7_12 1.496(18)
C3_12 H3_12 0.9500
C3_12 C4_12 1.384(19)
C4_12 C5_12 1.416(19)
C4_12 C8_12 1.509(19)
C5_12 H5_12 0.9500
C5_12 C6_12 1.365(19)
C6_12 H6_12 0.9500
C7_12 H7A_12 0.9800
C7_12 H7B_12 0.9800
C7_12 H7C_12 0.9800
C8_12 H8A_12 0.9800
C8_12 H8B_12 0.9800
C8_12 H8C_12 0.9800
S1_13 C1_13 1.800(15)
C1_13 C2_13 1.416(19)
C1_13 C6_13 1.38(2)
C2_13 C3_13 1.38(2)
C2_13 C7_13 1.51(2)
C3_13 H3_13 0.9500
C3_13 C4_13 1.36(2)
C4_13 C5_13 1.37(2)
C4_13 C8_13 1.51(2)
C5_13 H5_13 0.9500
C5_13 C6_13 1.369(19)
C6_13 H6_13 0.9500
C7_13 H7A_13 0.9800
C7_13 H7B_13 0.9800
C7_13 H7C_13 0.9800
C8_13 H8A_13 0.9800
C8_13 H8B_13 0.9800
C8_13 H8C_13 0.9800
S1_14 C1_14 1.772(13)
C1_14 C2_14 1.387(18)
C1_14 C6_14 1.416(18)
C2_14 C3_14 1.387(18)
C2_14 C7_14 1.514(19)
C3_14 H3_14 0.9500
C3_14 C4_14 1.39(2)
C4_14 C5_14 1.40(2)
C4_14 C8_14 1.501(19)
C5_14 H5_14 0.9500
C5_14 C6_14 1.373(18)
C6_14 H6_14 0.9500
C7_14 H7A_14 0.9800
C7_14 H7B_14 0.9800
C7_14 H7C_14 0.9800
C8_14 H8A_14 0.9800
C8_14 H8B_14 0.9800
C8_14 H8C_14 0.9800
S1_15 C1_15 1.797(14)
C1_15 C2_15 1.39(2)
C1_15 C6_15 1.390(19)
C2_15 C3_15 1.40(2)
C2_15 C7_15 1.48(2)
C3_15 H3_15 0.9500
C3_15 C4_15 1.36(2)
C4_15 C5_15 1.34(2)
C4_15 C8_15 1.52(2)
C5_15 H5_15 0.9500
C5_15 C6_15 1.37(2)
C6_15 H6_15 0.9500
C7_15 H7A_15 0.9800
C7_15 H7B_15 0.9800
C7_15 H7C_15 0.9800
C8_15 H8A_15 0.9800
C8_15 H8B_15 0.9800
C8_15 H8C_15 0.9800
S1_16 C1_16 1.800(15)
C1_16 C2_16 1.387(19)
C1_16 C6_16 1.385(19)
C2_16 C3_16 1.411(19)
C2_16 C7_16 1.51(2)
C3_16 H3_16 0.9500
C3_16 C4_16 1.372(19)
C4_16 C5_16 1.362(19)
C4_16 C8_16 1.50(2)
C5_16 H5_16 0.9500
C5_16 C6_16 1.378(19)
C6_16 H6_16 0.9500
C7_16 H7A_16 0.9800
C7_16 H7B_16 0.9800
C7_16 H7C_16 0.9800
C8_16 H8A_16 0.9800
C8_16 H8B_16 0.9800
C8_16 H8C_16 0.9800
S1_17 C1_17 1.773(14)
C1_17 C2_17 1.38(2)
C1_17 C6_17 1.44(2)
C2_17 C3_17 1.40(2)
C2_17 C7_17 1.46(2)
C3_17 H3_17 0.9500
C3_17 C4_17 1.37(2)
C4_17 C5_17 1.40(2)
C4_17 C8_17 1.53(2)
C5_17 H5_17 0.9500
C5_17 C6_17 1.32(2)
C6_17 H6_17 0.9500
C7_17 H7A_17 0.9800
C7_17 H7B_17 0.9800
C7_17 H7C_17 0.9800
C8_17 H8A_17 0.9800
C8_17 H8B_17 0.9800
C8_17 H8C_17 0.9800
S1_18 C1_18 1.768(15)
C1_18 C2_18 1.414(19)
C1_18 C6_18 1.404(19)
C2_18 C3_18 1.39(2)
C2_18 C7_18 1.48(2)
C3_18 H3_18 0.9500
C3_18 C4_18 1.38(2)
C4_18 C5_18 1.36(2)
C4_18 C8_18 1.54(2)
C5_18 H5_18 0.9500
C5_18 C6_18 1.38(2)
C6_18 H6_18 0.9500
C7_18 H7A_18 0.9800
C7_18 H7B_18 0.9800
C7_18 H7C_18 0.9800
C8_18 H8A_18 0.9800
C8_18 H8B_18 0.9800
C8_18 H8C_18 0.9800

loop_
_geom_torsion_atom_site_label_1
_geom_torsion_atom_site_label_2
_geom_torsion_atom_site_label_3
_geom_torsion_atom_site_label_4
_geom_torsion
Ag02 S1_2 C1_2 C2_2 168.2(9)
Ag02 S1_2 C1_2 C6_2 -17.2(12)
Ag03 S1_5 C1_5 C2_5 165.8(10)
Ag03 S1_5 C1_5 C6_5 -18.6(13)
Ag04 S1_7 C1_7 C2_7 167.0(10)
Ag04 S1_7 C1_7 C6_7 -17.2(12)
Ag05 S1_11 C1_11 C2_11 174.0(10)
Ag05 S1_11 C1_11 C6_11 -6.4(12)
Ag06 S1_3 C1_3 C2_3 167.9(10)
Ag06 S1_3 C1_3 C6_3 -14.4(13)
Ag07 S1_14 C1_14 C2_14 176.0(10)
Ag07 S1_14 C1_14 C6_14 -8.1(12)
Ag08 S1_12 C1_12 C2_12 171.6(10)
Ag08 S1_12 C1_12 C6_12 -10.3(12)
Ag09 S1_4 C1_4 C2_4 171.7(9)
Ag09 S1_4 C1_4 C6_4 -10.3(12)
Ag0A S1_6 C1_6 C2_6 175.2(9)
Ag0A S1_6 C1_6 C6_6 -6.7(13)
Ag0B S1_13 C1_13 C2_13 159.3(9)
Ag0B S1_13 C1_13 C6_13 -23.8(12)
Ag0C S1_8 C1_8 C2_8 160.7(10)
Ag0C S1_8 C1_8 C6_8 -19.7(12)
Ag0D S1_10 C1_10 C2_10 168.0(10)
Ag0D S1_10 C1_10 C6_10 -11.0(12)
Ag0E S1_8 C1_8 C2_8 76.8(12)
Ag0E S1_8 C1_8 C6_8 -103.5(11)
Ag0E S1_11 C1_11 C2_11 -117.3(11)
Ag0E S1_11 C1_11 C6_11 62.4(12)
Ag0E S1_15 C1_15 C2_15 43.1(13)
Ag0E S1_15 C1_15 C6_15 -143.2(9)
Ag0F S1_6 C1_6 C2_6 87.7(11)
Ag0F S1_6 C1_6 C6_6 -94.1(12)
Ag0F S1_9 C1_9 C2_9 -57.2(12)
Ag0F S1_9 C1_9 C6_9 125.2(10)
Ag0G S1_4 C1_4 C2_4 80.9(10)
Ag0G S1_4 C1_4 C6_4 -101.1(10)
Ag0G S1_16 C1_16 C2_16 -60.2(12)
Ag0G S1_16 C1_16 C6_16 127.8(10)
Ag0H S1_3 C1_3 C2_3 85.4(11)
Ag0H S1_3 C1_3 C6_3 -96.8(11)
Ag0H S1_17 C1_17 C2_17 -53.3(13)
Ag0H S1_17 C1_17 C6_17 133.3(10)
Ag0I S1_2 C1_2 C2_2 88.2(10)
Ag0I S1_2 C1_2 C6_2 -97.2(11)
Ag0I S1_18 C1_18 C2_18 -150.5(11)
Ag0I S1_18 C1_18 C6_18 34.3(12)
Ag0J S1_7 C1_7 C2_7 -124.3(10)
Ag0J S1_7 C1_7 C6_7 51.5(13)
Ag0J S1_9 C1_9 C2_9 -159.7(10)
Ag0J S1_9 C1_9 C6_9 22.6(12)
Ag0J S1_11 C1_11 C2_11 92.2(11)
Ag0J S1_11 C1_11 C6_11 -88.1(11)
Ag0K S1_13 C1_13 C2_13 72.3(10)
Ag0K S1_13 C1_13 C6_13 -110.8(11)
Ag0K S1_14 C1_14 C2_14 -116.8(10)
Ag0K S1_14 C1_14 C6_14 59.2(12)
Ag0K S1_16 C1_16 C2_16 -151.0(11)
Ag0K S1_16 C1_16 C6_16 36.9(12)
Ag0L S1_10 C1_10 C2_10 88.9(11)
Ag0L S1_10 C1_10 C6_10 -90.1(11)
Ag0L S1_17 C1_17 C2_17 -152.8(11)
Ag0L S1_17 C1_17 C6_17 33.9(12)
Ag0M S1_1 C1_1 C2_1 -62.9(11)
Ag0M S1_1 C1_1 C6_1 124.2(11)
Ag0M S1_14 C1_14 C2_14 92.9(11)
Ag0M S1_14 C1_14 C6_14 -91.2(11)
Ag0N S1_1 C1_1 C2_1 -160.5(10)
Ag0N S1_1 C1_1 C6_1 26.6(12)
Ag0N S1_7 C1_7 C2_7 84.3(11)
Ag0N S1_7 C1_7 C6_7 -99.9(11)
Ag0O S1_12 C1_12 C2_12 83.8(11)
Ag0O S1_12 C1_12 C6_12 -98.0(11)
Ag0O S1_18 C1_18 C2_18 -51.6(13)
Ag0O S1_18 C1_18 C6_18 133.2(11)
Ag0P S1_5 C1_5 C2_5 84.4(11)
Ag0P S1_5 C1_5 C6_5 -99.9(11)
Ag0P S1_15 C1_15 C2_15 148.7(11)
Ag0P S1_15 C1_15 C6_15 -37.6(11)
P018 C03L C04B C05T 178.5(13)
P018 C03R C03T C05A -179.9(14)
P018 C03R C063 C061 -179(2)
P018 C04J C05J C05U -175.5(13)
P018 C04J C05O C05K 176.5(12)
P018 C04V C05E C04X 177.2(17)
P018 C04V C05Q C052 -177.3(14)
C02X C04X C05E C04V -2(3)
C02X C052 C05Q C04V 2(3)
C03G C03L C04B C05T 0(3)
C03G C05C C05N C05T -1(2)
C03L P018 C03R C03T -19.8(17)
C03L P018 C03R C063 161.8(16)
C03L P018 C04J C05J -35.5(16)
C03L P018 C04J C05O 149.4(14)
C03L P018 C04V C05E -74.0(18)
C03L P018 C04V C05Q 99.3(16)
C03L C03G C05C C05N 2(2)
C03L C04B C05T C05N 1(3)
C03R P018 C03L C03G 72.9(14)
C03R P018 C03L C04B -105.6(15)
C03R P018 C04J C05J -156.8(14)
C03R P018 C04J C05O 28.1(16)
C03R P018 C04V C05E 47.4(18)
C03R P018 C04V C05Q -139.4(15)
C03R C03T C05A C05X -1(3)
C03T C03R C063 C061 3(3)
C03T C05A C05X C061 2(3)
C04J P018 C03L C03G -50.5(14)
C04J P018 C03L C04B 131.1(14)
C04J P018 C03R C03T 99.0(16)
C04J P018 C03R C063 -79.4(18)
C04J P018 C04V C05E 170.4(16)
C04J P018 C04V C05Q -16.3(18)
C04J C05J C05U C 1(3)
C04V P018 C03L C03G -167.1(12)
C04V P018 C03L C04B 14.5(17)
C04V P018 C03R C03T -141.7(14)
C04V P018 C03R C063 40.0(19)
C04V P018 C04J C05J 83.6(15)
C04V P018 C04J C05O -91.6(15)
C04X C02X C052 C05Q 0(3)
C052 C02X C04X C05E 0(3)
C05A C05X C061 C063 -1(4)
C05C C03G C03L P018 -179.8(12)
C05C C03G C03L C04B -1(2)
C05C C05N C05T C04B -1(3)
C05E C04V C05Q C052 -4(3)
C05I C060 C065 C05R -179(2)
C05J C04J C05O C05K 2(3)
C05J C05U C C05K -3(3)
C05O C04J C05J C05U -1(3)
C05O C05K C C05U 4(3)
C05Q C04V C05E C04X 4(3)
C05X C061 C063 C03R -2(4)
C060 C05I C0AA C062 -174(2)
C063 C03R C03T C05A -2(3)
C C05K C05O C04J -3(3)
C0AA C05I C060 C065 169(2)
S1_1 C1_1 C2_1 C3_1 -177.7(11)
S1_1 C1_1 C2_1 C7_1 8(2)
S1_1 C1_1 C6_1 C5_1 178.6(12)
C1_1 C2_1 C3_1 C4_1 1(2)
C2_1 C1_1 C6_1 C5_1 6(2)
C2_1 C3_1 C4_1 C5_1 1(2)
C2_1 C3_1 C4_1 C8_1 -176.9(15)
C3_1 C4_1 C5_1 C6_1 0(2)
C4_1 C5_1 C6_1 C1_1 -4(2)
C6_1 C1_1 C2_1 C3_1 -4(2)
C6_1 C1_1 C2_1 C7_1 -179.1(15)
C7_1 C2_1 C3_1 C4_1 176.4(15)
C8_1 C4_1 C5_1 C6_1 177.9(15)
S1_2 C1_2 C2_2 C3_2 174.4(10)
S1_2 C1_2 C2_2 C7_2 -7.6(18)
S1_2 C1_2 C6_2 C5_2 -174.6(10)
C1_2 C2_2 C3_2 C4_2 0(2)
C2_2 C1_2 C6_2 C5_2 0.1(19)
C2_2 C3_2 C4_2 C5_2 0(2)
C2_2 C3_2 C4_2 C8_2 -178.9(13)
C3_2 C4_2 C5_2 C6_2 0(2)
C4_2 C5_2 C6_2 C1_2 0(2)
C6_2 C1_2 C2_2 C3_2 -0.4(19)
C6_2 C1_2 C2_2 C7_2 177.6(12)
C7_2 C2_2 C3_2 C4_2 -177.6(13)
C8_2 C4_2 C5_2 C6_2 178.5(13)
S1_3 C1_3 C2_3 C3_3 177.6(10)
S1_3 C1_3 C2_3 C7_3 0.6(19)
S1_3 C1_3 C6_3 C5_3 -176.9(11)
C1_3 C2_3 C3_3 C4_3 1(2)
C2_3 C1_3 C6_3 C5_3 1(2)
C2_3 C3_3 C4_3 C5_3 -2(2)
C2_3 C3_3 C4_3 C8_3 -179.8(14)
C3_3 C4_3 C5_3 C6_3 2(2)
C4_3 C5_3 C6_3 C1_3 -2(2)
C6_3 C1_3 C2_3 C3_3 0(2)
C6_3 C1_3 C2_3 C7_3 -177.2(13)
C7_3 C2_3 C3_3 C4_3 177.6(14)
C8_3 C4_3 C5_3 C6_3 -179.5(14)
S1_4 C1_4 C2_4 C3_4 174.4(10)
S1_4 C1_4 C2_4 C7_4 -1.6(17)
S1_4 C1_4 C6_4 C5_4 -174.9(10)
C1_4 C2_4 C3_4 C4_4 2(2)
C2_4 C1_4 C6_4 C5_4 3.1(19)
C2_4 C3_4 C4_4 C5_4 0(2)
C2_4 C3_4 C4_4 C8_4 179.5(14)
C3_4 C4_4 C5_4 C6_4 0(2)
C4_4 C5_4 C6_4 C1_4 -1(2)
C6_4 C1_4 C2_4 C3_4 -3.6(18)
C6_4 C1_4 C2_4 C7_4 -179.6(12)
C7_4 C2_4 C3_4 C4_4 178.2(13)
C8_4 C4_4 C5_4 C6_4 179.8(13)
S1_5 C1_5 C2_5 C3_5 176.8(11)
S1_5 C1_5 C2_5 C7_5 -5(2)
S1_5 C1_5 C6_5 C5_5 -174.7(11)
C1_5 C2_5 C3_5 C4_5 -2(2)
C2_5 C1_5 C6_5 C5_5 1(2)
C2_5 C3_5 C4_5 C5_5 0(2)
C2_5 C3_5 C4_5 C8_5 -179.8(14)
C3_5 C4_5 C5_5 C6_5 2(2)
C4_5 C5_5 C6_5 C1_5 -2(2)
C6_5 C1_5 C2_5 C3_5 1(2)
C6_5 C1_5 C2_5 C7_5 178.8(13)
C7_5 C2_5 C3_5 C4_5 -179.5(14)
C8_5 C4_5 C5_5 C6_5 -178.2(14)
S1_6 C1_6 C2_6 C3_6 177.3(11)
S1_6 C1_6 C2_6 C7_6 0.3(19)
S1_6 C1_6 C6_6 C5_6 -177.2(11)
C1_6 C2_6 C3_6 C4_6 1(2)
C2_6 C1_6 C6_6 C5_6 1(2)
C2_6 C3_6 C4_6 C5_6 0(2)
C2_6 C3_6 C4_6 C8_6 -177.9(15)
C3_6 C4_6 C5_6 C6_6 0(2)
C4_6 C5_6 C6_6 C1_6 -1(2)
C6_6 C1_6 C2_6 C3_6 -1(2)
C6_6 C1_6 C2_6 C7_6 -177.9(14)
C7_6 C2_6 C3_6 C4_6 177.9(14)
C8_6 C4_6 C5_6 C6_6 177.8(15)
S1_7 C1_7 C2_7 C3_7 176.5(11)
S1_7 C1_7 C2_7 C7_7 -3(2)
S1_7 C1_7 C6_7 C5_7 -175.1(11)
C1_7 C2_7 C3_7 C4_7 -1(2)
C2_7 C1_7 C6_7 C5_7 1(2)
C2_7 C3_7 C4_7 C5_7 1(2)
C2_7 C3_7 C4_7 C8_7 -177.6(15)
C3_7 C4_7 C5_7 C6_7 0(2)
C4_7 C5_7 C6_7 C1_7 -1(2)
C6_7 C1_7 C2_7 C3_7 1(2)
C6_7 C1_7 C2_7 C7_7 -178.6(14)
C7_7 C2_7 C3_7 C4_7 177.8(14)
C8_7 C4_7 C5_7 C6_7 179.0(14)
S1_8 C1_8 C2_8 C3_8 -179.0(10)
S1_8 C1_8 C2_8 C7_8 1(2)
S1_8 C1_8 C6_8 C5_8 -179.7(11)
C1_8 C2_8 C3_8 C4_8 -1(2)
C2_8 C1_8 C6_8 C5_8 0(2)
C2_8 C3_8 C4_8 C5_8 0(2)
C2_8 C3_8 C4_8 C8_8 175.9(13)
C3_8 C4_8 C5_8 C6_8 1(2)
C4_8 C5_8 C6_8 C1_8 -1(2)
C6_8 C1_8 C2_8 C3_8 1(2)
C6_8 C1_8 C2_8 C7_8 -178.2(14)
C7_8 C2_8 C3_8 C4_8 178.3(14)
C8_8 C4_8 C5_8 C6_8 -174.7(13)
S1_9 C1_9 C2_9 C3_9 -179.8(11)
S1_9 C1_9 C2_9 C7_9 3(2)
S1_9 C1_9 C6_9 C5_9 -179.4(11)
C1_9 C2_9 C3_9 C4_9 0(2)
C2_9 C1_9 C6_9 C5_9 3(2)
C2_9 C3_9 C4_9 C5_9 1(2)
C2_9 C3_9 C4_9 C8_9 -178.4(15)
C3_9 C4_9 C5_9 C6_9 -1(2)
C4_9 C5_9 C6_9 C1_9 -2(2)
C6_9 C1_9 C2_9 C3_9 -2(2)
C6_9 C1_9 C2_9 C7_9 -178.9(14)
C7_9 C2_9 C3_9 C4_9 177.0(15)
C8_9 C4_9 C5_9 C6_9 179.2(15)
S1_10 C1_10 C2_10 C3_10 177.1(11)
S1_10 C1_10 C2_10 C7_10 0.4(19)
S1_10 C1_10 C6_10 C5_10 -177.0(11)
C1_10 C2_10 C3_10 C4_10 1(2)
C2_10 C1_10 C6_10 C5_10 4(2)
C2_10 C3_10 C4_10 C5_10 2(2)
C2_10 C3_10 C4_10 C8_10 179.2(14)
C3_10 C4_10 C5_10 C6_10 -2(2)
C4_10 C5_10 C6_10 C1_10 -1(2)
C6_10 C1_10 C2_10 C3_10 -4(2)
C6_10 C1_10 C2_10 C7_10 179.4(14)
C7_10 C2_10 C3_10 C4_10 177.8(15)
C8_10 C4_10 C5_10 C6_10 -179.2(14)
S1_11 C1_11 C2_11 C3_11 179.0(11)
S1_11 C1_11 C2_11 C7_11 0(2)
S1_11 C1_11 C6_11 C5_11 -176.5(11)
C1_11 C2_11 C3_11 C4_11 -1(2)
C2_11 C1_11 C6_11 C5_11 3(2)
C2_11 C3_11 C4_11 C5_11 0(2)
C2_11 C3_11 C4_11 C8_11 -179.2(15)
C3_11 C4_11 C5_11 C6_11 2(2)
C4_11 C5_11 C6_11 C1_11 -4(2)
C6_11 C1_11 C2_11 C3_11 -1(2)
C6_11 C1_11 C2_11 C7_11 -179.6(14)
C7_11 C2_11 C3_11 C4_11 178.2(14)
C8_11 C4_11 C5_11 C6_11 -178.4(14)
S1_12 C1_12 C2_12 C3_12 174.8(11)
S1_12 C1_12 C2_12 C7_12 -2.1(19)
S1_12 C1_12 C6_12 C5_12 -176.8(11)
C1_12 C2_12 C3_12 C4_12 3(2)
C2_12 C1_12 C6_12 C5_12 1(2)
C2_12 C3_12 C4_12 C5_12 0(2)
C2_12 C3_12 C4_12 C8_12 177.5(14)
C3_12 C4_12 C5_12 C6_12 -2(2)
C4_12 C5_12 C6_12 C1_12 1(2)
C6_12 C1_12 C2_12 C3_12 -3(2)
C6_12 C1_12 C2_12 C7_12 179.8(13)
C7_12 C2_12 C3_12 C4_12 179.7(14)
C8_12 C4_12 C5_12 C6_12 -179.6(14)
S1_13 C1_13 C2_13 C3_13 175.7(10)
S1_13 C1_13 C2_13 C7_13 -6.8(17)
S1_13 C1_13 C6_13 C5_13 -175.4(10)
C1_13 C2_13 C3_13 C4_13 -1(2)
C2_13 C1_13 C6_13 C5_13 1(2)
C2_13 C3_13 C4_13 C5_13 3(2)
C2_13 C3_13 C4_13 C8_13 -176.0(15)
C3_13 C4_13 C5_13 C6_13 -3(2)
C4_13 C5_13 C6_13 C1_13 1(2)
C6_13 C1_13 C2_13 C3_13 -1.3(19)
C6_13 C1_13 C2_13 C7_13 176.2(12)
C7_13 C2_13 C3_13 C4_13 -178.7(14)
C8_13 C4_13 C5_13 C6_13 176.3(14)
S1_14 C1_14 C2_14 C3_14 175.5(10)
S1_14 C1_14 C2_14 C7_14 -2.0(18)
S1_14 C1_14 C6_14 C5_14 -175.5(11)
C1_14 C2_14 C3_14 C4_14 0(2)
C2_14 C1_14 C6_14 C5_14 0(2)
C2_14 C3_14 C4_14 C5_14 1(2)
C2_14 C3_14 C4_14 C8_14 -177.1(14)
C3_14 C4_14 C5_14 C6_14 -1(2)
C4_14 C5_14 C6_14 C1_14 0(2)
C6_14 C1_14 C2_14 C3_14 -1(2)
C6_14 C1_14 C2_14 C7_14 -178.0(13)
C7_14 C2_14 C3_14 C4_14 177.5(14)
C8_14 C4_14 C5_14 C6_14 177.2(14)
S1_15 C1_15 C2_15 C3_15 175.4(11)
S1_15 C1_15 C2_15 C7_15 -7(2)
S1_15 C1_15 C6_15 C5_15 -174.3(11)
C1_15 C2_15 C3_15 C4_15 -2(2)
C2_15 C1_15 C6_15 C5_15 0(2)
C2_15 C3_15 C4_15 C5_15 2(2)
C2_15 C3_15 C4_15 C8_15 -178.0(15)
C3_15 C4_15 C5_15 C6_15 0(2)
C4_15 C5_15 C6_15 C1_15 0(2)
C6_15 C1_15 C2_15 C3_15 2(2)
C6_15 C1_15 C2_15 C7_15 179.9(15)
C7_15 C2_15 C3_15 C4_15 179.4(16)
C8_15 C4_15 C5_15 C6_15 179.4(14)
S1_16 C1_16 C2_16 C3_16 -173.1(10)
S1_16 C1_16 C2_16 C7_16 10(2)
S1_16 C1_16 C6_16 C5_16 173.5(11)
C1_16 C2_16 C3_16 C4_16 0(2)
C2_16 C1_16 C6_16 C5_16 1(2)
C2_16 C3_16 C4_16 C5_16 0(2)
C2_16 C3_16 C4_16 C8_16 -178.2(14)
C3_16 C4_16 C5_16 C6_16 0(2)
C4_16 C5_16 C6_16 C1_16 -1(2)
C6_16 C1_16 C2_16 C3_16 -1(2)
C6_16 C1_16 C2_16 C7_16 -178.4(14)
C7_16 C2_16 C3_16 C4_16 177.8(14)
C8_16 C4_16 C5_16 C6_16 178.4(14)
S1_17 C1_17 C2_17 C3_17 -177.1(11)
S1_17 C1_17 C2_17 C7_17 6(2)
S1_17 C1_17 C6_17 C5_17 178.5(12)
C1_17 C2_17 C3_17 C4_17 2(2)
C2_17 C1_17 C6_17 C5_17 5(2)
C2_17 C3_17 C4_17 C5_17 -2(2)
C2_17 C3_17 C4_17 C8_17 -177.9(15)
C3_17 C4_17 C5_17 C6_17 3(2)
C4_17 C5_17 C6_17 C1_17 -4(2)
C6_17 C1_17 C2_17 C3_17 -4(2)
C6_17 C1_17 C2_17 C7_17 179.0(14)
C7_17 C2_17 C3_17 C4_17 179.8(15)
C8_17 C4_17 C5_17 C6_17 178.9(15)
S1_18 C1_18 C2_18 C3_18 -176.5(11)
S1_18 C1_18 C2_18 C7_18 6(2)
S1_18 C1_18 C6_18 C5_18 174.7(13)
C1_18 C2_18 C3_18 C4_18 2(2)
C2_18 C1_18 C6_18 C5_18 -1(2)
C2_18 C3_18 C4_18 C5_18 -1(3)
C2_18 C3_18 C4_18 C8_18 179.7(16)
C3_18 C4_18 C5_18 C6_18 -1(3)
C4_18 C5_18 C6_18 C1_18 2(3)
C6_18 C1_18 C2_18 C3_18 -1(2)
C6_18 C1_18 C2_18 C7_18 -178.7(14)
C7_18 C2_18 C3_18 C4_18 179.5(15)
C8_18 C4_18 C5_18 C6_18 178.2(17)
